data_1571884
loop_
_publ_author_name
'Carroll, Robert C.'
'Coles, Simon J.'

_publ_section_title
;
 Statistical optimization of guest uptake in crystalline sponges: grading
 structural outcomes.
;
_journal_coeditor_code LT5068
_journal_issue 4
_journal_name_full IUCrJ
_journal_paper_doi 10.1107/S2052252524004871
_journal_volume 11
_journal_year 2024
_chemical_formula_moiety 'C72 H48 I12 N24 Zn6, 1.655(C14 H12 O1)'
_chemical_formula_sum 'C95.17 H67.86 I12 N24 O1.65 Zn6'
_chemical_formula_weight 3489.13
_chemical_name_systematic 'phenyl(p-tolyl)methanone (absorbed in crystalline sponge)'
_space_group_crystal_system triclinic
_space_group_IT_number 2
_space_group_name_Hall '-P 1'
_space_group_name_H-M_alt 'P -1'
_atom_sites_solution_hydrogens geom
_atom_sites_solution_primary dual
_audit_creation_date 2024-03-26
_audit_creation_method
;
Olex2 1.5-alpha
(compiled 2024.02.16 svn.r378c4104 for OlexSys, GUI svn.r6928)
;
_cell_angle_alpha 99.996(3)
_cell_angle_beta 93.338(3)
_cell_angle_gamma 110.091(3)
_cell_formula_units_Z 2
_cell_length_a 15.0552(6)
_cell_length_b 18.9430(7)
_cell_length_c 30.8258(9)
_cell_measurement_reflns_used 22451
_cell_measurement_temperature 100.00(10)
_cell_measurement_theta_max 68.4290
_cell_measurement_theta_min 2.5570
_cell_volume 8064.7(5)
_computing_cell_refinement 'CrysAlisPro 1.171.42.72a (Rigaku OD, 2022)'
_computing_data_collection 'CrysAlisPro 1.171.42.72a (Rigaku OD, 2022)'
_computing_data_reduction 'CrysAlisPro 1.171.42.72a (Rigaku OD, 2022)'
_computing_molecular_graphics 'Olex2 1.5-alpha (Dolomanov et al., 2009)'
_computing_publication_material 'Olex2 1.5-alpha (Dolomanov et al., 2009)'
_computing_structure_refinement 'SHELXL 2016/6 (Sheldrick, 2015)'
_computing_structure_solution 'SHELXT 2014/5 (Sheldrick, 2014)'
_diffrn_ambient_environment N~2~
_diffrn_ambient_temperature 100.00(10)
_diffrn_detector 'hybrid pixel array detector'
_diffrn_detector_area_resol_mean 10
_diffrn_detector_dtime 0.000
_diffrn_detector_type 'Rigaku, HyPix Arc-100'
_diffrn_measured_fraction_theta_full 0.996
_diffrn_measured_fraction_theta_max 0.995
_diffrn_measurement_details
;
List of Runs (angles in degrees, time in seconds):

  # Type    Start    End  Width  t~exp~   \w     \q     \k     \f   Frames
--------------------------------------------------------------------------
  1  \w     33.00 108.00   0.50    1.50    --   92.00-111.00 -55.41  150
  2  \w     40.00  65.00   0.50    1.50    --   83.39 -96.00 130.00   50
  3  \w    111.00 137.00   0.50    1.50    --   83.39  96.00-120.00   52
  4  \w     88.00 150.00   0.50    1.50    --   83.39  57.00-180.00  124
  5  \w     75.00 150.00   0.50    1.50    --   83.39  57.00 120.00  150
  6  \w     33.00 105.00   0.50    1.50    --   83.39 -99.00 150.00  144
  7  \w    106.00 139.00   0.50    1.50    --   83.39 125.00  60.00   66
  8  \w     70.00 110.00   0.50    1.50    --   83.39-125.00  60.00   80
  9  \w     30.00  99.00   0.50    1.50    --   83.39 -77.00  30.00  138
 10  \w     13.00  42.00   0.50    1.50    --   83.39 -37.00 -90.00   58
 11  \w     84.00 154.00   0.50    1.50    --   83.39  37.00 -90.00  140
 12  \w     86.00 111.00   0.50    1.50    --   83.39-125.00 -90.00   50
 13  \w     47.00  73.00   0.50    1.50    --   83.39 -77.00 -60.00   52
 14  \w     58.00  99.00   0.50    1.50    --   83.39 -77.00-180.00   82
 15  \w     29.00  58.00   0.50    1.50    --   83.39-125.00  60.00   58
 16  \w     81.00 130.00   0.50    1.50    --   83.39  77.00-150.00   98
 17  \w     23.00 110.00   0.50    1.50    --   83.39-125.00 120.00  174
 18  \w     53.00  82.00   0.50    1.50    --   83.39-125.00   0.00   58
 19  \w     31.00  56.00   0.50    1.50    --   83.39 -57.00  30.00   50
 20  \w     12.00  37.00   0.50    1.50    --   83.39 -37.00  30.00   50
 21  \w    101.00 126.00   0.50    1.50    --   83.39  57.00  30.00   50
 22  \w     25.00  52.00   0.50    1.50    --   83.39-125.00   0.00   54
 23  \w     23.00  65.00   0.50    1.50    --   83.39-125.00  30.00   84
 24  \w     58.00 104.00   0.50    1.50    --   83.39 -99.00 120.00   92
 25  \w     41.00  85.00   0.50    1.50    --   83.39 -77.00 150.00   88
 26  \w     77.00 103.00   0.50    1.50    --   83.39-125.00  30.00   52
 27  \w     75.00 136.00   0.50    1.50    --   83.39  57.00-150.00  122
 28  \w     31.00  71.00   0.50    1.50    --   83.39 -77.00 -30.00   80
 29  \w    112.00 137.00   0.50    1.50    --   83.39 125.00-150.00   50
 30  \w     94.00 148.00   0.50    1.50    --   83.39  57.00 150.00  108
 31  \w     67.00  94.00   0.50    1.50    --   83.39  77.00-120.00   54
 32  \w     12.00  37.00   0.50    1.50    --   83.39 -37.00 -30.00   50
 33  \w     15.00  40.00   0.50    1.50    --   83.39 -37.00 -60.00   50
 34  \w     36.00  88.00   0.50    1.50    --   83.39 -77.00   0.00  104
 35  \w   -139.00 -82.00   0.50    1.50    --  -79.34 -96.00 130.00  114
 36  \w    -85.00 -60.00   0.50    1.50    --  -79.34  96.00-120.00   50
 37  \w    -38.00 -12.00   0.50    1.50    --  -79.34  37.00-180.00   52
 38  \w    -37.00  -8.00   0.50    1.50    --  -79.34  37.00 -90.00   58
 39  \w    -95.00 -22.00   0.50    1.50    --  -79.34  77.00  60.00  146
 40  \w    -37.00  -8.00   0.50    1.50    --  -79.34  37.00-120.00   58
 41  \w    -63.00 -38.00   0.50    0.50    --  -55.00  96.00-120.00   50
 42  \w    -13.00  12.00   0.50    0.50    --  -55.00  19.00  90.00   50
 43  \w    -24.00  15.00   0.50    0.50    --  -55.00  19.00   0.00   78
 44  \w    -21.00  11.00   0.50    0.50    --  -55.00  19.00  30.00   64
 45  \w      5.00  77.00   0.50    0.50    --   51.07 -96.00 130.00  144
 46  \w     62.00  99.00   0.50    0.50    --   51.07  57.00-180.00   74
 47  \w    -16.00  43.00   0.50    0.50    --   51.07 -37.00   0.00  118
 48  \w    -11.00  21.00   0.50    0.50    --   51.07 -19.00 -90.00   64
;
_diffrn_measurement_device 'four-circle diffractometer'
_diffrn_measurement_device_details 'Rigaku, UG2 \k goniometer'
_diffrn_measurement_device_type
; Rigaku 007HF diffractometer equipped with Arc)Sec VHF Varimax confocal
 mirrors and a UG2 goniometer and HyPix Arc-100 detector
;
_diffrn_measurement_method 'profile data from \w-scans'
_diffrn_measurement_specimen_support 'MiTeGen loops'
_diffrn_orient_matrix_type 'CrysAlisPro convention (1999,Acta A55,543-557)'
_diffrn_orient_matrix_UB_11 0.0367681000
_diffrn_orient_matrix_UB_12 0.0002058000
_diffrn_orient_matrix_UB_13 0.0477351000
_diffrn_orient_matrix_UB_21 0.0706332000
_diffrn_orient_matrix_UB_22 0.0828227000
_diffrn_orient_matrix_UB_23 0.0044383000
_diffrn_orient_matrix_UB_31 -0.0756762000
_diffrn_orient_matrix_UB_32 0.0311943000
_diffrn_orient_matrix_UB_33 0.0178716000
_diffrn_radiation_collimation 0.3
_diffrn_radiation_monochromator 'Arc)Sec VHF Varimax focusing mirrors'
_diffrn_radiation_probe x-ray
_diffrn_radiation_type 'Cu K\a'
_diffrn_radiation_wavelength 1.54184
_diffrn_reflns_av_R_equivalents 0.0857
_diffrn_reflns_av_unetI/netI 0.0581
_diffrn_reflns_Laue_measured_fraction_full 0.996
_diffrn_reflns_Laue_measured_fraction_max 0.995
_diffrn_reflns_limit_h_max 17
_diffrn_reflns_limit_h_min -18
_diffrn_reflns_limit_k_max 22
_diffrn_reflns_limit_k_min -22
_diffrn_reflns_limit_l_max 37
_diffrn_reflns_limit_l_min -34
_diffrn_reflns_number 113925
_diffrn_reflns_point_group_measured_fraction_full 0.996
_diffrn_reflns_point_group_measured_fraction_max 0.995
_diffrn_reflns_theta_full 67.684
_diffrn_reflns_theta_max 68.251
_diffrn_reflns_theta_min 2.538
_diffrn_source 'Rotating anode'
_diffrn_source_current 30.0
_diffrn_source_power 1.2
_diffrn_source_target Cu
_diffrn_source_type 'Rigaku 007 HF'
_diffrn_source_voltage 40.0
_exptl_absorpt_coefficient_mu 19.329
_exptl_absorpt_correction_T_max 0.353
_exptl_absorpt_correction_T_min 0.072
_exptl_absorpt_correction_type analytical
_exptl_absorpt_process_details
;
CrysAlisPro 1.171.42.72a (Rigaku Oxford Diffraction, 2022)
Analytical numeric absorption correction using a multifaceted crystal
model based on expressions derived by R.C. Clark & J.S. Reid.
(Clark, R. C. & Reid, J. S. (1995). Acta Cryst. A51, 887-897)
Empirical absorption correction using spherical harmonics,
implemented in SCALE3 ABSPACK scaling algorithm.
;
_exptl_crystal_colour colourless
_exptl_crystal_colour_primary colourless
_exptl_crystal_density_diffrn 1.437
_exptl_crystal_description block
_exptl_crystal_F_000 3272
_exptl_crystal_size_max 0.31
_exptl_crystal_size_mid 0.12
_exptl_crystal_size_min 0.08
_refine_diff_density_max 3.486
_refine_diff_density_min -2.007
_refine_diff_density_rms 0.412
_refine_ls_extinction_method none
_refine_ls_goodness_of_fit_ref 1.031
_refine_ls_hydrogen_treatment constr
_refine_ls_matrix_type full
_refine_ls_number_parameters 1440
_refine_ls_number_reflns 29370
_refine_ls_number_restraints 392
_refine_ls_restrained_S_all 1.026
_refine_ls_R_factor_all 0.2155
_refine_ls_R_factor_gt 0.1831
_refine_ls_shift/su_max 0.001
_refine_ls_shift/su_mean 0.000
_refine_ls_structure_factor_coef Fsqd
_refine_ls_weighting_details 'w=1/[\s^2^(Fo^2^)+(0.2661P)^2^+530.3491P] where P=(Fo^2^+2Fc^2^)/3'
_refine_ls_weighting_scheme calc
_refine_ls_wR_factor_gt 0.5043
_refine_ls_wR_factor_ref 0.5273
_reflns_Friedel_coverage 0.000
_reflns_number_gt 20540
_reflns_number_total 29370
_reflns_threshold_expression 'I > 2\s(I)'
_cod_data_source_file lt5068.cif
_cod_data_source_block 4_mbp_50_10_96c
_cod_database_code 1571884
_shelx_shelxl_version_number 2016/6
_chemical_oxdiff_formula '(Zn3 I6 N12 H24 C36) (C14 H12 O)2 (C6 H12)4'
_chemical_oxdiff_usercomment 4-methylbenzophenone
_shelx_space_group_comment
;
The symmetry employed for this shelxl refinement is uniquely defined
by the following loop, which should always be used as a source of
symmetry information in preference to the above space-group names.
They are only intended as comments.
;
_shelx_estimated_absorpt_t_max 0.307
_shelx_estimated_absorpt_t_min 0.066
_olex2_refinement_description
;
1. Fixed Uiso
 At 1.2 times of:
  All C(H) groups
 At 1.5 times of:
  All C(H,H,H) groups
2. Restrained distances
 C6A-C1A = C2A-C1A = C3A-C2A = C4A-C3A = C5A-C4A = C6A-C5A
 1.39 with sigma of 0.02
 C6B-C1B = C2B-C1B = C3B-C2B = C4B-C3B = C5B-C4B = C6B-C5B
 1.39 with sigma of 0.02
 C9B-C8B = C9B-C10B = C11B-C10B = C12B-C11B = C13B-C12B = C8B-C13B
 1.39 with sigma of 0.02
 C4B-C14B
 1.5 with sigma of 0.02
 C7B-C1B = C8B-C7B
 1.48 with sigma of 0.02
 O1A-C7A
 1.22 with sigma of 0.02
 C4A-C14A
 1.5 with sigma of 0.02
 C1B-C3B = C2B-C4B = C3B-C5B = C4B-C6B = C5B-C1B = C6B-C2B
 2.4 with sigma of 0.04
 C1A-C3A = C2A-C4A = C3A-C5A = C4A-C6A = C5A-C1A = C6A-C2A
 2.4 with sigma of 0.04
 C8B-C10B = C9B-C11B
 2.4 with sigma of 0.04
 C8A-C1A
 2.57 with sigma of 0.02
 C1A-O1A = C8A-O1A
 2.4 with sigma of 0.04
 C9A-C8A \\sim C9A-C10A \\sim C11A-C10A \\sim C12A-C11A \\sim C13A-C12A \\sim
C8A-C13A
 with sigma of 0.02
 C1B-C4B \\sim C2B-C5B \\sim C3B-C6B
 with sigma of 0.04
 C12A-C8A \\sim C8A-C10A \\sim C9A-C13A
 with sigma of 0.04
 C8A-C7A \\sim C7A-C1A
 with sigma of 0.02
 I412-Zn46 \\sim I312-Zn36
 with sigma of 0.02
 I403-Zn42 \\sim I303-Zn32
 with sigma of 0.02
 I403-N305 \\sim I303-N305
 with sigma of 0.04
 Zn42-N305 \\sim Zn32-N305
 with sigma of 0.02
 I403-I404 \\sim I303-I304
 with sigma of 0.04
 I411-Zn46 \\sim I311-Zn36
 with sigma of 0.02
 Zn46-N324 \\sim Zn36-N324
 with sigma of 0.02
 Zn42-I404 \\sim Zn32-I304
 with sigma of 0.02
 I411-N324 \\sim I311-N324
 with sigma of 0.04
 I412-I411 \\sim I312-I311
 with sigma of 0.04
 I412-N324 \\sim I312-N324
 with sigma of 0.04
 I410-Zn45 \\sim I310-Zn35
 with sigma of 0.02
 I409-Zn45 \\sim I309-Zn35
 with sigma of 0.02
 Zn45-N318 \\sim Zn35-N318
 with sigma of 0.02
 Zn45-N319 \\sim Zn35-N319
 with sigma of 0.02
 I410-I409 \\sim I310-I309
 with sigma of 0.04
 I410-N318 \\sim I310-N318
 with sigma of 0.04
 I410-N319 \\sim I310-N319
 with sigma of 0.04
 I409-N318 \\sim I309-N318
 with sigma of 0.04
 I409-N319 \\sim I309-N319
 with sigma of 0.04
 I305-Zn33 \\sim I405-Zn43
 with sigma of 0.02
 I306-Zn33 \\sim I406-Zn43
 with sigma of 0.02
 Zn33-N306 \\sim Zn43-N306
 with sigma of 0.02
 Zn33-N307 \\sim Zn43-N307
 with sigma of 0.02
 I305-I306 \\sim I405-I406
 with sigma of 0.04
 I305-N306 \\sim I405-N306
 with sigma of 0.04
 I305-N307 \\sim I405-N307
 with sigma of 0.04
 I306-N306 \\sim I406-N306
 with sigma of 0.04
 I306-N307 \\sim I406-N307
 with sigma of 0.04
 I307-Zn34 \\sim I407-Zn44
 with sigma of 0.02
 I308-Zn34 \\sim I408-Zn44
 with sigma of 0.02
 Zn34-N313 \\sim Zn44-N313
 with sigma of 0.02
 Zn34-N312 \\sim Zn44-N312
 with sigma of 0.02
 I307-I308 \\sim I407-I408
 with sigma of 0.04
 I307-N313 \\sim I407-N313
 with sigma of 0.04
 I307-N312 \\sim I407-N312
 with sigma of 0.04
 I308-N313 \\sim I408-N313
 with sigma of 0.04
 I308-N312 \\sim I408-N312
 with sigma of 0.04
 N305-I404 \\sim N305-I304
 with sigma of 0.04
 I12-Zn51 \\sim I302-Zn31
 with sigma of 0.02
 I11-Zn51 \\sim I301-Zn31
 with sigma of 0.02
3. Restrained planarity
 C6B, C2B, C3B, C5B, C1B, C4B
 with sigma of 0.1
 C13A, C9A, C10A, C12A, C8A, C11A
 with sigma of 0.1
4. Uiso/Uaniso restraints and constraints
C7B \\sim C6B \\sim C5B \\sim C1B \\sim C4B \\sim C2B \\sim C14B \\sim C3B
\\sim C8B \\sim O1B \\sim C13B \\sim C9B \\sim C12B \\sim C10B \\sim C11B:
within 2A with sigma of 0.04 and sigma for terminal atoms of 0.08 within 2A
C7A \\sim C6A \\sim C5A \\sim C1A \\sim C4A \\sim C2A \\sim C14A \\sim C3A
\\sim O1A \\sim C8A \\sim C9A \\sim C13A \\sim C10A \\sim C12A \\sim C11A:
within 2A with sigma of 0.04 and sigma for terminal atoms of 0.08 within 2A
Zn43 \\sim Zn33 \\sim I406 \\sim I306 \\sim I305 \\sim I405: within 2A with
sigma of 0.04 and sigma for terminal atoms of 0.08 within 2A
C336 \\sim N312 \\sim C332 \\sim C333 \\sim C334 \\sim C335: within 2A with
sigma of 0.04 and sigma for terminal atoms of 0.08 within 2A
Uanis(Zn42) = Uanis(Zn32)
Uanis(I404) = Uanis(I304)
Uanis(I303) = Uanis(I403)
5. Rigid body (RIGU) restrains
 I409, I309, Zn35, Zn45, I310, I410
 with sigma for 1-2 distances of 0.004 and sigma for 1-3 distances of 0.004
 I410, I310, Zn35, Zn45, I309, I409
 with sigma for 1-2 distances of 0.004 and sigma for 1-3 distances of 0.004
 I306, I406, Zn33, Zn43, I405, I305
 with sigma for 1-2 distances of 0.004 and sigma for 1-3 distances of 0.004
6. Others
 1*[Sof(I302)+Sof(Zn31)+Sof(I301)]+1*[Sof(I402)+Sof(Zn41)+Sof(I401)]+1*
 [Sof(I11)+Sof(I12)+Sof(Zn51)]=1 with esd of 0.00001
 Sof(I311)=Sof(Zn36)=Sof(I312)=1-FVAR(1)
 Sof(I412)=Sof(I411)=Sof(Zn46)=FVAR(1)
 Sof(I309)=Sof(Zn35)=Sof(I310)=1-FVAR(2)
 Sof(I410)=Sof(I409)=Sof(Zn45)=FVAR(2)
 Sof(I304)=Sof(Zn32)=Sof(I303)=1-FVAR(3)
 Sof(I403)=Sof(Zn42)=Sof(I404)=FVAR(3)
 Sof(I302)=Sof(Zn31)=Sof(I301)=FVAR(4)
 Sof(I402)=Sof(Zn41)=Sof(I401)=FVAR(5)
 Sof(I11)=Sof(I12)=Sof(Zn51)=FVAR(6)
 Fixed Sof: I305(0.58974) I307(0.61395) I306(0.58974) I308(0.61395)
 Zn33(0.58974) Zn34(0.61395) C6A(0.89017) H6A(0.89017) C6B(0.76488)
 H6B(0.76488) C5B(0.76488) H5B(0.76488) O1A(0.89017) C14B(0.76488)
 H14D(0.76488) H14E(0.76488) H14F(0.76488) C8A(0.89017) C4B(0.76488)
 C14A(0.89017) H14A(0.89017) H14B(0.89017) H14C(0.89017) C12B(0.76488)
 H12B(0.76488) C9A(0.89017) H9A(0.89017) C11A(0.89017) H11A(0.89017)
 O1B(0.76488) C13A(0.89017) H13A(0.89017) C12A(0.89017) H12A(0.89017)
 C7A(0.89017) C2A(0.89017) H2A(0.89017) C9B(0.76488) H9B(0.76488) C8B(0.76488)
 C4A(0.89017) C13B(0.76488) H13B(0.76488) C3A(0.89017) H3A(0.89017)
 C11B(0.76488) H11B(0.76488) C2B(0.76488) H2B(0.76488) C5A(0.89017)
 H5A(0.89017) C1A(0.89017) C3B(0.76488) H3B(0.76488) C10B(0.76488)
 H10B(0.76488) C1B(0.76488) C7B(0.76488) C10A(0.89017) H10A(0.89017)
 I406(0.41026) Zn43(0.41026) I405(0.41026) I407(0.38605) Zn44(0.38605)
 I408(0.38605)
 Fixed Uiso: I402(0.08) Zn41(0.08) I401(0.08) I11(0.08) I12(0.08) Zn51(0.08)
7.a Aromatic/amide H refined with riding coordinates:
 C305(H305), C301(H301), C332(H332), C313(H313), C318(H318), C320(H320),
 C322(H322), C312(H312), C304(H304), C366(H366), C336(H336), C311(H311),
 C315(H315), C369(H369), C340(H340), C319(H319), C367(H367), C338(H338),
 C310(H310), C6A(H6A), C302(H302), C314(H314), C337(H337), C354(H354),
 C341(H341), C350(H350), C333(H333), C356(H356), C347(H347), C353(H353),
 C351(H351), C372(H372), C6B(H6B), C368(H368), C323(H323), C355(H355),
 C330(H330), C365(H365), C317(H317), C329(H329), C5B(H5B), C364(H364),
 C331(H331), C328(H328), C371(H371), C12B(H12B), C9A(H9A), C11A(H11A),
 C13A(H13A), C12A(H12A), C346(H346), C2A(H2A), C9B(H9B), C359(H359), C349(H349),
  C335(H335), C13B(H13B), C3A(H3A), C11B(H11B), C2B(H2B), C5A(H5A), C3B(H3B),
 C10B(H10B), C348(H348), C358(H358), C10A(H10A)
7.b Idealised Me refined as rotating group:
 C14B(H14D,H14E,H14F), C14A(H14A,H14B,H14C)
;
_olex2_date_sample_data_collection 2024-03-19
_olex2_date_sample_submission 2024-03-19
_olex2_submission_original_sample_id '4-Methylbenzophenone 50_10_96c'
_olex2_submission_special_instructions 'No special instructions were received'
_oxdiff_exptl_absorpt_empirical_details
;
Empirical correction (ABSPACK) includes:
- Absorption correction using spherical harmonics
- Frame scaling
- Detector area scaling
- B-factor correction
;
_oxdiff_exptl_absorpt_empirical_full_max 3.203
_oxdiff_exptl_absorpt_empirical_full_min 0.379

loop_
_space_group_symop_operation_xyz
'x, y, z'
'-x, -y, -z'

loop_
_atom_site_label
_atom_site_type_symbol
_atom_site_fract_x
_atom_site_fract_y
_atom_site_fract_z
_atom_site_U_iso_or_equiv
_atom_site_adp_type
_atom_site_occupancy
_atom_site_site_symmetry_order
_atom_site_calc_flag
_atom_site_refinement_flags_posn
_atom_site_refinement_flags_adp
_atom_site_refinement_flags_occupancy
_atom_site_disorder_assembly
_atom_site_disorder_group
I302 I 0.66794(17) 1.03458(13) 1.13684(7) 0.0643(6) Uani 0.912(3) 1 d D . P A 1
I305 I -0.2270(4) 0.7200(2) 1.0022(2) 0.071(2) Uani 0.5897 1 d D U P B 1
I403 I 0.406(8) 1.455(5) 0.769(4) 0.0781(7) Uani 0.016(4) 1 d D . P C 1
I307 I -0.6195(5) 0.0573(3) 0.62482(19) 0.072(3) Uani 0.614 1 d D . P D 1
I306 I -0.3232(4) 0.8160(3) 0.8936(2) 0.0693(19) Uani 0.5897 1 d D U P B 1
I308 I -0.6309(4) 0.2262(3) 0.54048(19) 0.0685(16) Uani 0.614 1 d D . P D 1
I412 I 1.1076(6) 0.7406(7) 0.4296(3) 0.072(3) Uani 0.41(3) 1 d D . P E 1
Zn31 Zn 0.6909(2) 1.1512(2) 1.10209(12) 0.0458(8) Uani 0.912(3) 1 d D . P A 1
I410 I -0.0508(12) 0.2404(9) 0.2126(6) 0.084(5) Uani 0.24(3) 1 d D . P F 1
Zn33 Zn -0.2098(5) 0.7638(4) 0.9287(3) 0.060(3) Uani 0.5897 1 d D U P B 1
I411 I 0.8854(7) 0.6673(8) 0.5220(3) 0.101(4) Uani 0.41(3) 1 d D . P E 1
Zn42 Zn 0.276(6) 1.324(4) 0.7604(15) 0.0607(10) Uani 0.016(4) 1 d D . P C 1
Zn34 Zn -0.5416(5) 0.1641(4) 0.5844(2) 0.057(4) Uani 0.614 1 d D . P D 1
I409 I -0.007(2) 0.4611(11) 0.3068(11) 0.153(12) Uani 0.24(3) 1 d D . P F 1
Zn46 Zn 0.9436(9) 0.7206(10) 0.4548(4) 0.066(5) Uani 0.41(3) 1 d D . P E 1
Zn45 Zn 0.0282(10) 0.3383(9) 0.2844(6) 0.070(8) Uani 0.24(3) 1 d D . P F 1
N304 N 0.1857(15) 1.0790(12) 0.9059(8) 0.057(5) Uani 1 1 d . . . . .
N301 N 0.5758(14) 1.1289(10) 1.0552(7) 0.047(5) Uani 1 1 d . . . . .
N305 N 0.2889(14) 1.2864(12) 0.8183(7) 0.054(5) Uani 1 1 d D . . . .
N306 N -0.0781(16) 0.8470(13) 0.9329(9) 0.067(7) Uani 1 1 d D . . . .
N303 N 0.3449(14) 1.1532(10) 0.9398(7) 0.049(5) Uani 1 1 d . . . . .
C325 C -0.0664(15) 0.4241(15) 0.7661(10) 0.062(8) Uani 1 1 d . . . . .
N318 N -0.0124(17) 0.2798(17) 0.3326(10) 0.080(8) Uani 1 1 d D . . . .
N302 N 0.2516(14) 1.0438(11) 0.9672(8) 0.056(5) Uani 1 1 d . . . . .
N309 N -0.0734(14) 0.4875(12) 0.7973(7) 0.057(6) Uani 1 1 d . . . . .
N316 N -0.1069(18) 0.0678(15) 0.4221(9) 0.077(8) Uani 1 1 d . . . . .
N323 N 0.6611(15) 0.2281(13) 0.1499(7) 0.056(5) Uani 1 1 d . . . . .
C308 C 0.1821(17) 1.0356(14) 0.9366(9) 0.054(6) Uani 1 1 d . . . . .
N310 N -0.1328(16) 0.3810(14) 0.7356(8) 0.071(7) Uani 1 1 d . . . . .
C305 C 0.4974(17) 1.0648(13) 1.0498(8) 0.047(5) Uani 1 1 d . . . . .
H305 H 0.496423 1.025414 1.065345 0.056 Uiso 1 1 calc R U . . .
N320 N 0.5381(19) 0.4674(14) 0.3134(9) 0.071(7) Uani 1 1 d . . . . .
N313 N -0.4562(17) 0.1282(16) 0.5422(8) 0.067(7) Uani 1 1 d D . . . .
N311 N 0.1920(16) 0.3826(14) 0.7713(8) 0.062(6) Uani 1 1 d . . . . .
N308 N -0.2296(15) 0.4536(14) 0.7596(8) 0.060(6) Uani 1 1 d . . . . .
N322 N 0.6558(13) 0.4327(13) 0.2764(9) 0.064(7) Uani 1 1 d . . . . .
C306 C 0.3339(17) 1.1042(14) 0.9669(10) 0.056(7) Uani 1 1 d . . . . .
C339 C -0.3104(19) 0.1053(16) 0.4968(9) 0.056(6) Uani 1 1 d . . . . .
N321 N 0.4906(15) 0.3579(14) 0.2530(8) 0.069(7) Uani 1 1 d . . . . .
C327 C 0.0231(17) 0.4107(13) 0.7693(9) 0.050(6) Uani 1 1 d . . . . .
C363 C 0.6103(18) 0.3255(13) 0.2151(8) 0.049(6) Uani 1 1 d . . . . .
C301 C 0.5764(16) 1.1820(15) 1.0327(9) 0.055(7) Uani 1 1 d . . . . .
H301 H 0.633452 1.225631 1.036117 0.067 Uiso 1 1 calc R U . . .
C360 C 0.4724(16) 0.4068(16) 0.2846(9) 0.052(6) Uani 1 1 d . . . . .
C307 C 0.2655(19) 1.1365(17) 0.9104(10) 0.062(7) Uani 1 1 d . . . . .
C332 C -0.4511(17) 0.3031(18) 0.6582(10) 0.076(9) Uani 1 1 d . U . . .
H332 H -0.511561 0.308145 0.654746 0.091 Uiso 1 1 calc R U . . .
C309 C 0.274(2) 1.1910(17) 0.8792(9) 0.061(7) Uani 1 1 d . . . . .
N314 N -0.2029(18) 0.1387(14) 0.4421(8) 0.069(7) Uani 1 1 d . . . . .
C313 C 0.220(2) 1.1630(18) 0.8368(11) 0.082(11) Uani 1 1 d . . . . .
H313 H 0.174771 1.112199 0.828537 0.098 Uiso 1 1 calc R U . . .
N312 N -0.4331(17) 0.2484(17) 0.6298(9) 0.081(8) Uani 1 1 d D U . . .
C316 C 0.0913(18) 0.9714(15) 0.9344(9) 0.055(6) Uani 1 1 d . . . . .
C324 C -0.1555(19) 0.4966(14) 0.7911(9) 0.056(7) Uani 1 1 d . . . . .
C318 C -0.0524(18) 0.8745(19) 0.8954(13) 0.077(10) Uani 1 1 d . . . . .
H318 H -0.095044 0.851664 0.868655 0.093 Uiso 1 1 calc R U . . .
N307 N -0.1928(16) 0.6758(13) 0.8839(9) 0.065(6) Uani 1 1 d D . . . .
N315 N -0.2076(19) 0.0359(15) 0.4751(8) 0.071(7) Uani 1 1 d . . . . .
C320 C -0.0941(16) 0.6106(16) 0.8534(9) 0.067(9) Uani 1 1 d . . . . .
H320 H -0.032635 0.607153 0.853298 0.080 Uiso 1 1 calc R U . . .
C322 C -0.2578(16) 0.5667(16) 0.8244(10) 0.062(8) Uani 1 1 d . . . . .
H322 H -0.310496 0.532131 0.803742 0.074 Uiso 1 1 calc R U . . .
C312 C 0.236(2) 1.211(2) 0.8089(12) 0.080(10) Uani 1 1 d . . . . .
H312 H 0.207284 1.189391 0.779047 0.097 Uiso 1 1 calc R U . . .
C304 C 0.4174(18) 1.0568(13) 1.0212(8) 0.050(6) Uani 1 1 d . . . . .
H304 H 0.361175 1.012712 1.018296 0.061 Uiso 1 1 calc R U . . .
N317 N -0.080(2) -0.1785(19) 0.4524(12) 0.092(10) Uani 1 1 d . . . . .
C303 C 0.4190(16) 1.1113(13) 0.9973(8) 0.048(5) Uani 1 1 d . . . . .
C366 C 0.7255(17) 0.2934(18) 0.1729(10) 0.066(8) Uani 1 1 d . . . . .
H366 H 0.789462 0.307678 0.166318 0.079 Uiso 1 1 calc R U . . .
C334 C -0.2909(18) 0.3486(18) 0.6958(9) 0.068(8) Uani 1 1 d . U . . .
C336 C -0.345(2) 0.244(2) 0.6338(12) 0.100(11) Uani 1 1 d . U . G 1
H336 H -0.332859 0.206301 0.612649 0.120 Uiso 1 1 calc R U . G 1
N319 N 0.174(2) 0.3672(19) 0.2896(11) 0.085(9) Uani 1 1 d D . . . .
C311 C 0.340(2) 1.3096(18) 0.8581(11) 0.079(10) Uani 1 1 d . . . . .
H311 H 0.385534 1.360587 0.865712 0.094 Uiso 1 1 calc R U . . .
C343 C -0.144(2) 0.0245(17) 0.4501(11) 0.067(8) Uani 1 1 d . . . . .
N324 N 0.8465(18) 0.6480(15) 0.4015(8) 0.073(7) Uani 1 1 d D . . . .
C315 C 0.0677(18) 0.9377(17) 0.9713(10) 0.066(8) Uani 1 1 d . . . . .
H315 H 0.111236 0.956983 0.997835 0.079 Uiso 1 1 calc R U . . .
C369 C 0.684(2) 0.584(2) 0.3758(15) 0.107(16) Uani 1 1 d . . . . .
H369 H 0.619841 0.577795 0.379438 0.128 Uiso 1 1 calc R U . . .
C340 C -0.338(3) 0.170(2) 0.4939(14) 0.089(11) Uani 1 1 d . . . . .
H340 H -0.304871 0.208399 0.478161 0.107 Uiso 1 1 calc R U . . .
C319 C -0.1103(17) 0.6686(16) 0.8823(10) 0.062(8) Uani 1 1 d . . . . .
H319 H -0.057713 0.705322 0.902207 0.075 Uiso 1 1 calc R U . . .
C321 C -0.1714(19) 0.5583(17) 0.8248(10) 0.068(8) Uani 1 1 d . . . . .
C367 C 0.7028(19) 0.3419(16) 0.2063(10) 0.068(8) Uani 1 1 d . . . . .
H367 H 0.751694 0.386656 0.223059 0.082 Uiso 1 1 calc R U . . .
C338 C -0.355(2) 0.0584(17) 0.5231(11) 0.074(9) Uani 1 1 d . . . . .
H338 H -0.338161 0.015673 0.526387 0.088 Uiso 1 1 calc R U . . .
C370 C 0.7017(19) 0.5350(15) 0.3405(9) 0.056(6) Uani 1 1 d . . . . .
C361 C 0.5856(18) 0.3751(16) 0.2502(8) 0.052(6) Uani 1 1 d . . . . .
C310 C 0.331(3) 1.2645(18) 0.8884(11) 0.078(10) Uani 1 1 d . . . . .
H310 H 0.367114 1.285890 0.917019 0.093 Uiso 1 1 calc R U . . .
C6A C -0.2751(19) 0.2868(14) 0.9651(10) 0.067(8) Uani 0.8902 1 d D U P . .
H6A H -0.221344 0.290067 0.984136 0.080 Uiso 0.8902 1 calc R U P . .
C362 C 0.6241(17) 0.4739(17) 0.3076(9) 0.059(7) Uani 1 1 d . . . . .
C302 C 0.5005(19) 1.1788(16) 1.0045(9) 0.057(6) Uani 1 1 d . . . . .
H302 H 0.502805 1.220168 0.990519 0.069 Uiso 1 1 calc R U . . .
C314 C -0.017(2) 0.8776(17) 0.9701(11) 0.067(8) Uani 1 1 d . . . . .
H314 H -0.031212 0.857574 0.996119 0.080 Uiso 1 1 calc R U . . .
C344 C -0.137(2) 0.1237(17) 0.4188(11) 0.069(8) Uani 1 1 d . . . . .
C345 C -0.119(2) -0.044(2) 0.4516(13) 0.085(13) Uani 1 1 d . . . . .
C337 C -0.428(2) 0.072(2) 0.5460(10) 0.079(10) Uani 1 1 d . . . . .
H337 H -0.457875 0.039020 0.564918 0.095 Uiso 1 1 calc R U . . .
C354 C 0.004(3) 0.220(3) 0.3340(16) 0.111(15) Uani 1 1 d . . . . .
H354 H 0.050246 0.210897 0.316159 0.133 Uiso 1 1 calc R U . . .
C352 C -0.094(2) 0.1766(17) 0.3875(13) 0.081(10) Uani 1 1 d . . . . .
C326 C -0.2147(17) 0.3979(18) 0.7342(9) 0.065(8) Uani 1 1 d . . . . .
C341 C -0.415(3) 0.175(2) 0.5147(12) 0.080(9) Uani 1 1 d . . . . .
H341 H -0.440106 0.213084 0.509649 0.097 Uiso 1 1 calc R U . . .
C350 C -0.071(2) 0.294(2) 0.3644(14) 0.088(11) Uani 1 1 d . . . . .
H350 H -0.080654 0.341300 0.367737 0.106 Uiso 1 1 calc R U . . .
C333 C -0.3794(18) 0.3540(18) 0.6939(10) 0.075(8) Uani 1 1 d . U . . .
H333 H -0.393143 0.390013 0.715325 0.091 Uiso 1 1 calc R U . . .
C356 C 0.2979(19) 0.331(2) 0.2581(11) 0.079(10) Uani 1 1 d . . . . .
H356 H 0.314844 0.296298 0.237463 0.095 Uiso 1 1 calc R U . . .
C347 C -0.104(3) -0.145(2) 0.4890(13) 0.093(12) Uani 1 1 d . . . . .
H347 H -0.109062 -0.166290 0.514796 0.112 Uiso 1 1 calc R U . . .
C353 C -0.038(3) 0.163(3) 0.3592(15) 0.106(15) Uani 1 1 d . . . . .
H353 H -0.024743 0.117081 0.355407 0.128 Uiso 1 1 calc R U . . .
C351 C -0.114(2) 0.2457(18) 0.3907(12) 0.075(9) Uani 1 1 d . . . . .
H351 H -0.156404 0.257055 0.410267 0.090 Uiso 1 1 calc R U . . .
C372 C 0.868(2) 0.603(2) 0.3683(13) 0.099(14) Uani 1 1 d . . . . .
H372 H 0.932525 0.609191 0.366065 0.119 Uiso 1 1 calc R U . . .
C6B C 0.2212(18) 0.5676(13) 0.9104(9) 0.058(8) Uani 0.7649 1 d D U P . .
H6B H 0.179992 0.592900 0.902476 0.070 Uiso 0.7649 1 calc R U P . .
C368 C 0.755(2) 0.6384(19) 0.4046(11) 0.078(10) Uani 1 1 d . . . . .
H368 H 0.739259 0.670904 0.427666 0.093 Uiso 1 1 calc R U . . .
C323 C -0.2678(18) 0.6256(16) 0.8539(10) 0.069(9) Uani 1 1 d . . . . .
H323 H -0.327886 0.631666 0.853597 0.083 Uiso 1 1 calc R U . . .
C355 C 0.205(2) 0.323(2) 0.2597(14) 0.086(11) Uani 1 1 d . . . . .
H355 H 0.158494 0.283269 0.238294 0.103 Uiso 1 1 calc R U . . .
C330 C 0.117(2) 0.342(2) 0.7412(14) 0.106(16) Uani 1 1 d . . . . .
H330 H 0.122668 0.302614 0.719140 0.127 Uiso 1 1 calc R U . . .
C365 C 0.570(2) 0.211(2) 0.1571(12) 0.081(10) Uani 1 1 d . . . . .
H365 H 0.522854 0.164585 0.140806 0.097 Uiso 1 1 calc R U . . .
C342 C -0.2354(19) 0.0932(16) 0.4700(8) 0.057(7) Uani 1 1 d . . . . .
C357 C 0.368(2) 0.3922(19) 0.2871(11) 0.069(8) Uani 1 1 d . . . . .
C317 C 0.033(2) 0.9340(19) 0.8944(12) 0.082(10) Uani 1 1 d . . . . .
H317 H 0.050357 0.948635 0.867270 0.098 Uiso 1 1 calc R U . . .
C329 C 0.184(2) 0.4406(17) 0.7988(10) 0.067(8) Uani 1 1 d . . . . .
H329 H 0.238904 0.475563 0.818004 0.081 Uiso 1 1 calc R U . . .
C5B C 0.3196(19) 0.6038(13) 0.9134(10) 0.065(9) Uani 0.7649 1 d D U P . .
H5B H 0.345044 0.654393 0.908030 0.078 Uiso 0.7649 1 calc R U P . .
C364 C 0.542(2) 0.262(2) 0.1901(11) 0.088(12) Uani 1 1 d . . . . .
H364 H 0.477170 0.251661 0.193753 0.105 Uiso 1 1 calc R U . . .
C331 C 0.033(2) 0.352(2) 0.7398(12) 0.084(11) Uani 1 1 d . . . . .
H331 H -0.018980 0.318212 0.718539 0.101 Uiso 1 1 calc R U . . .
C328 C 0.102(2) 0.4521(18) 0.8008(10) 0.074(9) Uani 1 1 d . . . . .
H328 H 0.097563 0.489627 0.824431 0.089 Uiso 1 1 calc R U . . .
C371 C 0.796(2) 0.546(2) 0.3369(12) 0.085(11) Uani 1 1 d . . . . .
H371 H 0.812840 0.515112 0.313292 0.102 Uiso 1 1 calc R U . . .
O1A O -0.3710(18) 0.0849(15) 0.9275(15) 0.125(12) Uani 0.8902 1 d D U P . .
C14B C 0.488(2) 0.604(3) 0.9251(16) 0.094(16) Uani 0.7649 1 d D U P . .
H14D H 0.502246 0.626220 0.898650 0.140 Uiso 0.7649 1 calc R U P . .
H14E H 0.517033 0.565205 0.925551 0.140 Uiso 0.7649 1 calc R U P . .
H14F H 0.514280 0.644962 0.951785 0.140 Uiso 0.7649 1 calc R U P . .
C8A C -0.2077(15) 0.1447(12) 0.9261(11) 0.075(8) Uani 0.8902 1 d D U P . .
C4B C 0.3811(16) 0.5676(17) 0.9240(12) 0.086(11) Uani 0.7649 1 d D U P . .
C14A C -0.412(3) 0.414(2) 0.9440(17) 0.099(14) Uani 0.8902 1 d D U P . .
H14A H -0.426726 0.421976 0.914160 0.149 Uiso 0.8902 1 calc R U P . .
H14B H -0.359379 0.460077 0.960512 0.149 Uiso 0.8902 1 calc R U P . .
H14C H -0.468071 0.405997 0.959607 0.149 Uiso 0.8902 1 calc R U P . .
C12B C -0.155(3) 0.485(2) 0.9228(15) 0.083(11) Uani 0.7649 1 d D U P . .
H12B H -0.219771 0.459213 0.910399 0.099 Uiso 0.7649 1 calc R U P . .
C9A C -0.1294(17) 0.2084(15) 0.9234(11) 0.083(9) Uani 0.8902 1 d D U P . .
H9A H -0.135744 0.256984 0.925358 0.099 Uiso 0.8902 1 calc R U P . .
C11A C -0.029(3) 0.1316(16) 0.9145(13) 0.098(11) Uani 0.8902 1 d D U P . .
H11A H 0.030936 0.127385 0.911043 0.118 Uiso 0.8902 1 calc R U P . .
O1B O 0.049(3) 0.3810(17) 0.9042(17) 0.119(14) Uani 0.7649 1 d . U P . .
C13A C -0.1970(19) 0.0736(14) 0.9221(11) 0.077(9) Uani 0.8902 1 d D U P . .
H13A H -0.249932 0.029050 0.923438 0.092 Uiso 0.8902 1 calc R U P . .
C12A C -0.1087(19) 0.0682(18) 0.9163(11) 0.086(10) Uani 0.8902 1 d D U P . .
H12A H -0.102356 0.019498 0.913558 0.103 Uiso 0.8902 1 calc R U P . .
C7A C -0.3063(16) 0.1455(13) 0.9287(14) 0.077(9) Uani 0.8902 1 d D U P . .
C346 C -0.122(2) -0.074(2) 0.4885(13) 0.084(11) Uani 1 1 d . . . . .
H346 H -0.135815 -0.048443 0.514997 0.101 Uiso 1 1 calc R U . . .
C2A C -0.397(2) 0.2193(18) 0.9035(11) 0.089(10) Uani 0.8902 1 d D U P . .
H2A H -0.426996 0.175596 0.880297 0.107 Uiso 0.8902 1 calc R U P . .
C9B C 0.036(2) 0.5577(17) 0.9611(13) 0.080(10) Uani 0.7649 1 d D U P . .
H9B H 0.100679 0.583523 0.973709 0.096 Uiso 0.7649 1 calc R U P . .
C359 C 0.239(2) 0.424(3) 0.320(2) 0.119(18) Uani 1 1 d . . . . .
H359 H 0.220100 0.455572 0.342619 0.143 Uiso 1 1 calc R U . . .
C349 C -0.098(4) -0.086(3) 0.4134(15) 0.117(16) Uani 1 1 d . . . . .
H349 H -0.099092 -0.071628 0.385329 0.140 Uiso 1 1 calc R U . . .
C8B C 0.009(2) 0.4880(16) 0.9306(11) 0.079(9) Uani 0.7649 1 d D U P . .
C4A C -0.382(2) 0.3458(15) 0.9403(11) 0.077(9) Uani 0.8902 1 d D U P . .
C335 C -0.274(2) 0.288(2) 0.6648(12) 0.096(11) Uani 1 1 d . U . G 1
H335 H -0.215090 0.281011 0.666948 0.116 Uiso 1 1 calc R U . G 1
C13B C -0.085(2) 0.455(2) 0.9102(13) 0.075(10) Uani 0.7649 1 d D U P . .
H13B H -0.102479 0.410186 0.887164 0.090 Uiso 0.7649 1 calc R U P . .
C3A C -0.428(2) 0.2811(17) 0.9069(11) 0.083(9) Uani 0.8902 1 d D U P . .
H3A H -0.478625 0.279217 0.886591 0.099 Uiso 0.8902 1 calc R U P . .
C11B C -0.126(3) 0.554(2) 0.9540(14) 0.099(13) Uani 0.7649 1 d D U P . .
H11B H -0.171610 0.577078 0.962216 0.119 Uiso 0.7649 1 calc R U P . .
C2B C 0.245(2) 0.4572(14) 0.9294(11) 0.083(10) Uani 0.7649 1 d D U P . .
H2B H 0.219840 0.406482 0.934586 0.100 Uiso 0.7649 1 calc R U P . .
C5A C -0.3055(19) 0.3484(14) 0.9688(10) 0.068(8) Uani 0.8902 1 d D U P . .
H5A H -0.273480 0.393185 0.991108 0.082 Uiso 0.8902 1 calc R U P . .
C1A C -0.3233(18) 0.2197(13) 0.9334(10) 0.069(7) Uani 0.8902 1 d D U P . .
C3B C 0.3433(19) 0.4937(17) 0.9322(11) 0.088(11) Uani 0.7649 1 d D U P . .
H3B H 0.384646 0.468218 0.939695 0.106 Uiso 0.7649 1 calc R U P . .
C10B C -0.032(3) 0.589(2) 0.9730(14) 0.094(12) Uani 0.7649 1 d D U P . .
H10B H -0.013272 0.635781 0.994628 0.113 Uiso 0.7649 1 calc R U P . .
C348 C -0.076(4) -0.149(3) 0.4198(19) 0.126(19) Uani 1 1 d . . . . .
H348 H -0.054061 -0.172492 0.395071 0.151 Uiso 1 1 calc R U . . .
C358 C 0.339(2) 0.436(3) 0.3173(17) 0.117(18) Uani 1 1 d . . . . .
H358 H 0.386068 0.476174 0.338143 0.141 Uiso 1 1 calc R U . . .
C1B C 0.1835(15) 0.4940(13) 0.9190(10) 0.066(8) Uani 0.7649 1 d D U P . .
C7B C 0.0794(18) 0.4514(18) 0.9167(15) 0.077(9) Uani 0.7649 1 d D U P . .
C10A C -0.042(2) 0.2013(19) 0.9178(11) 0.088(10) Uani 0.8902 1 d D U P . .
H10A H 0.011043 0.245668 0.916119 0.106 Uiso 0.8902 1 calc R U P . .
I404 I 0.260(10) 1.211(7) 0.6978(16) 0.0773(7) Uani 0.016(4) 1 d D . P C 1
I301 I 0.83915(11) 1.22541(11) 1.07069(6) 0.0532(5) Uani 0.912(3) 1 d D . P A 1
I311 I 0.9233(17) 0.6857(10) 0.5207(4) 0.187(6) Uani 0.59(3) 1 d D . P E 2
Zn36 Zn 0.9548(9) 0.7267(10) 0.4479(5) 0.135(9) Uani 0.59(3) 1 d D . P E 2
I312 I 1.1100(6) 0.7554(10) 0.4136(9) 0.190(8) Uani 0.59(3) 1 d D . P E 2
I309 I 0.0172(10) 0.4766(7) 0.3254(7) 0.186(5) Uani 0.76(3) 1 d D . P F 2
Zn35 Zn 0.0326(5) 0.3501(8) 0.2909(4) 0.124(5) Uani 0.76(3) 1 d D . P F 2
I310 I -0.0515(4) 0.2713(14) 0.2148(3) 0.188(5) Uani 0.76(3) 1 d D . P F 2
I406 I -0.3292(8) 0.8106(8) 0.8937(4) 0.150(7) Uani 0.4103 1 d D U P B 2
Zn43 Zn -0.2103(7) 0.7634(6) 0.9284(4) 0.104(7) Uani 0.4103 1 d D U P B 2
I405 I -0.2282(7) 0.7204(6) 1.0022(3) 0.120(6) Uani 0.4103 1 d D U P B 2
I407 I -0.6207(7) 0.0591(7) 0.6244(3) 0.121(8) Uani 0.386 1 d D . P D 2
Zn44 Zn -0.5417(8) 0.1647(8) 0.5836(4) 0.109(13) Uani 0.386 1 d D . P D 2
I408 I -0.6246(11) 0.2335(10) 0.5417(6) 0.174(9) Uani 0.386 1 d D . P D 2
I304 I 0.29576(16) 1.26263(16) 0.69614(7) 0.0773(7) Uani 0.984(4) 1 d D . P C 2
Zn32 Zn 0.3127(3) 1.3529(2) 0.77089(13) 0.0607(10) Uani 0.984(4) 1 d D . P C 2
I303 I 0.46227(13) 1.46947(14) 0.80105(8) 0.0781(7) Uani 0.984(4) 1 d D . P C 2
I402 I 0.700(4) 1.075(3) 1.1224(18) 0.080 Uiso 0.047(2) 1 d . U P A 2
Zn41 Zn 0.727(8) 1.191(6) 1.084(4) 0.080 Uiso 0.047(2) 1 d . U P A 2
I401 I 0.872(4) 1.262(3) 1.0510(18) 0.080 Uiso 0.047(2) 1 d . U P A 2
I11 I 0.817(4) 1.186(4) 1.087(2) 0.080 Uiso 0.041(2) 1 d D U P A 3
I12 I 0.642(4) 0.999(4) 1.151(2) 0.080 Uiso 0.041(2) 1 d D U P A 3
Zn51 Zn 0.663(6) 1.113(5) 1.114(4) 0.080 Uiso 0.041(2) 1 d D U P A 3

loop_
_atom_site_aniso_label
_atom_site_aniso_U_11
_atom_site_aniso_U_22
_atom_site_aniso_U_33
_atom_site_aniso_U_23
_atom_site_aniso_U_13
_atom_site_aniso_U_12
I302 0.0784(14) 0.0528(11) 0.0614(11) 0.0065(9) 0.0111(10) 0.0255(10)
I305 0.069(4) 0.035(2) 0.100(5) 0.015(3) 0.039(3) 0.002(2)
I403 0.0412(10) 0.0861(15) 0.0975(15) 0.0237(12) -0.0006(9) 0.0102(9)
I307 0.069(4) 0.069(3) 0.056(3) 0.010(3) 0.018(3) -0.002(3)
I306 0.049(3) 0.049(2) 0.103(4) 0.012(3) 0.015(3) 0.0098(18)
I308 0.050(3) 0.063(2) 0.082(3) 0.003(2) 0.003(2) 0.0130(19)
I412 0.032(3) 0.082(4) 0.076(5) -0.019(4) 0.002(2) 0.008(3)
Zn31 0.0370(17) 0.0437(18) 0.0462(18) -0.0041(15) -0.0001(14) 0.0088(14)
I410 0.055(7) 0.089(11) 0.121(11) 0.032(6) 0.029(7) 0.036(5)
Zn33 0.040(6) 0.032(4) 0.096(7) 0.011(5) 0.023(5) -0.003(4)
I411 0.059(5) 0.159(8) 0.078(5) 0.035(6) 0.002(4) 0.028(4)
Zn42 0.0408(18) 0.069(2) 0.069(2) 0.0037(19) 0.0056(16) 0.0214(17)
Zn34 0.049(7) 0.056(6) 0.043(6) -0.003(5) 0.011(5) -0.005(4)
I409 0.17(2) 0.106(10) 0.29(3) 0.156(14) 0.19(2) 0.110(12)
Zn46 0.038(7) 0.065(9) 0.081(9) 0.000(8) 0.009(7) 0.009(6)
Zn45 0.068(18) 0.051(11) 0.112(14) 0.056(9) 0.056(12) 0.022(9)
N304 0.041(11) 0.039(11) 0.082(15) 0.003(11) -0.004(10) 0.010(9)
N301 0.050(11) 0.030(9) 0.059(12) 0.013(8) 0.022(9) 0.007(8)
N305 0.036(10) 0.058(12) 0.052(11) -0.015(10) -0.002(9) 0.013(9)
N306 0.045(12) 0.045(12) 0.085(17) -0.022(12) -0.001(12) 0.003(10)
N303 0.041(10) 0.024(9) 0.069(13) -0.001(9) -0.004(9) 0.003(7)
C325 0.018(10) 0.062(15) 0.091(19) -0.037(14) -0.009(11) 0.023(10)
N318 0.039(12) 0.077(18) 0.10(2) -0.022(16) 0.004(13) 0.016(12)
N302 0.038(11) 0.035(10) 0.075(14) -0.016(10) -0.007(10) 0.004(8)
N309 0.042(11) 0.054(12) 0.057(12) -0.030(10) -0.007(9) 0.017(9)
N316 0.057(14) 0.062(15) 0.086(18) -0.025(14) 0.027(13) 0.006(12)
N323 0.043(11) 0.061(13) 0.056(12) -0.017(10) -0.006(9) 0.024(10)
C308 0.033(12) 0.042(13) 0.070(16) -0.010(12) 0.006(11) 0.002(10)
N310 0.045(12) 0.073(15) 0.071(14) -0.045(13) -0.010(10) 0.024(11)
C305 0.050(13) 0.031(11) 0.056(13) 0.001(10) 0.019(11) 0.012(10)
N320 0.075(17) 0.055(13) 0.085(17) -0.009(12) 0.023(14) 0.035(12)
N313 0.049(13) 0.077(16) 0.062(14) -0.023(13) -0.001(11) 0.025(12)
N311 0.050(12) 0.059(13) 0.071(14) 0.004(11) 0.008(11) 0.018(10)
N308 0.038(11) 0.065(14) 0.060(13) -0.012(11) 0.005(9) 0.008(10)
N322 0.025(9) 0.060(13) 0.090(16) -0.028(12) 0.000(10) 0.015(9)
C306 0.036(12) 0.043(13) 0.077(17) -0.017(13) 0.000(11) 0.016(10)
C339 0.050(14) 0.055(15) 0.056(14) -0.008(12) 0.013(12) 0.017(12)
N321 0.035(10) 0.071(14) 0.076(15) -0.042(12) -0.002(10) 0.016(10)
C327 0.043(13) 0.032(11) 0.068(15) -0.007(10) -0.006(11) 0.015(9)
C363 0.048(13) 0.036(11) 0.055(13) -0.005(10) 0.014(11) 0.011(10)
C301 0.025(11) 0.057(15) 0.062(15) 0.013(12) 0.005(10) -0.012(10)
C360 0.031(11) 0.068(16) 0.060(14) -0.004(12) 0.007(10) 0.031(11)
C307 0.042(14) 0.063(16) 0.070(17) -0.006(14) 0.004(12) 0.015(12)
C332 0.031(11) 0.087(17) 0.074(15) -0.055(14) -0.025(11) 0.018(11)
C309 0.056(15) 0.062(16) 0.059(15) -0.001(13) 0.018(12) 0.017(13)
N314 0.064(14) 0.060(14) 0.058(13) -0.025(11) 0.015(11) 0.009(11)
C313 0.08(2) 0.055(17) 0.069(19) -0.009(15) 0.013(16) -0.021(15)
N312 0.048(12) 0.097(16) 0.070(14) -0.041(13) -0.017(10) 0.023(12)
C316 0.042(13) 0.047(13) 0.059(15) -0.013(12) -0.007(11) 0.008(11)
C324 0.052(15) 0.037(12) 0.056(14) -0.014(11) 0.013(11) -0.002(10)
C318 0.026(12) 0.08(2) 0.10(2) -0.025(19) 0.005(14) 0.008(12)
N307 0.046(12) 0.053(13) 0.075(15) -0.009(11) -0.001(11) 0.004(10)
N315 0.072(16) 0.062(15) 0.061(14) -0.014(12) 0.010(12) 0.013(12)
C320 0.021(10) 0.070(17) 0.073(17) -0.044(14) -0.003(10) 0.002(10)
C322 0.024(11) 0.066(16) 0.074(17) -0.030(14) 0.001(11) 0.012(10)
C312 0.07(2) 0.07(2) 0.08(2) 0.003(17) 0.009(16) 0.000(16)
C304 0.048(13) 0.036(12) 0.050(13) -0.009(10) 0.006(10) 0.002(10)
N317 0.069(18) 0.09(2) 0.08(2) -0.014(17) 0.020(16) -0.001(15)
C303 0.036(12) 0.039(12) 0.053(13) -0.004(10) 0.003(10) 0.003(9)
C366 0.026(11) 0.083(19) 0.079(18) -0.027(15) -0.006(11) 0.030(12)
C334 0.035(11) 0.080(16) 0.062(14) -0.038(13) -0.015(10) 0.017(11)
C336 0.056(14) 0.104(19) 0.105(19) -0.081(16) -0.010(14) 0.037(14)
N319 0.056(16) 0.10(2) 0.12(2) 0.033(19) 0.022(16) 0.048(16)
C311 0.08(2) 0.055(17) 0.070(19) -0.006(15) -0.028(16) 0.002(15)
C343 0.053(15) 0.053(15) 0.079(19) -0.022(15) 0.015(14) 0.015(13)
N324 0.066(15) 0.077(16) 0.069(15) -0.026(13) 0.003(12) 0.039(13)
C315 0.036(13) 0.068(17) 0.074(18) -0.025(15) -0.008(12) 0.017(12)
C369 0.056(18) 0.09(2) 0.15(3) -0.07(2) 0.01(2) 0.043(17)
C340 0.08(2) 0.10(3) 0.10(3) 0.05(2) 0.02(2) 0.02(2)
C319 0.032(12) 0.057(15) 0.083(19) -0.019(14) -0.012(12) 0.016(11)
C321 0.038(13) 0.068(17) 0.066(17) -0.019(14) 0.007(12) -0.005(12)
C367 0.040(13) 0.057(15) 0.079(19) -0.033(14) -0.004(12) 0.006(11)
C338 0.064(18) 0.053(16) 0.09(2) -0.021(15) 0.029(16) 0.012(13)
C370 0.057(15) 0.045(13) 0.062(15) -0.012(12) -0.003(12) 0.025(12)
C361 0.046(13) 0.064(16) 0.043(12) -0.002(11) 0.002(10) 0.024(12)
C310 0.09(2) 0.055(17) 0.068(18) 0.016(15) -0.024(16) 0.002(15)
C6A 0.046(14) 0.054(15) 0.10(2) 0.036(15) 0.003(14) 0.017(12)
C362 0.034(12) 0.072(17) 0.055(14) -0.011(13) -0.017(11) 0.015(12)
C302 0.051(15) 0.050(14) 0.057(15) 0.006(12) 0.001(12) 0.004(11)
C314 0.053(16) 0.064(17) 0.073(18) -0.004(15) 0.013(14) 0.016(13)
C344 0.055(16) 0.051(16) 0.08(2) -0.008(15) 0.013(15) 0.009(13)
C345 0.048(15) 0.08(2) 0.09(2) -0.06(2) 0.016(16) 0.014(14)
C337 0.062(18) 0.11(3) 0.053(16) -0.028(17) -0.001(13) 0.034(18)
C354 0.07(3) 0.14(4) 0.11(3) 0.03(3) 0.05(2) 0.03(3)
C352 0.061(18) 0.044(15) 0.11(3) -0.006(16) 0.030(18) -0.004(13)
C326 0.033(12) 0.084(19) 0.053(14) -0.026(14) -0.010(11) 0.011(12)
C341 0.08(2) 0.10(3) 0.07(2) 0.006(19) 0.012(17) 0.04(2)
C350 0.06(2) 0.062(19) 0.11(3) -0.011(19) 0.004(19) 0.003(16)
C333 0.037(12) 0.082(16) 0.074(16) -0.045(14) -0.022(11) 0.013(12)
C356 0.034(13) 0.11(3) 0.075(19) 0.003(18) 0.001(13) 0.013(15)
C347 0.07(2) 0.10(3) 0.08(2) -0.03(2) 0.016(17) 0.014(19)
C353 0.06(2) 0.12(3) 0.12(3) 0.06(3) 0.04(2) 0.00(2)
C351 0.065(19) 0.059(18) 0.10(2) 0.011(17) 0.026(17) 0.017(15)
C372 0.048(16) 0.11(3) 0.11(3) -0.06(2) -0.005(17) 0.034(18)
C6B 0.08(2) 0.029(13) 0.062(17) 0.005(12) 0.024(15) 0.021(13)
C368 0.059(17) 0.09(2) 0.09(2) -0.026(18) -0.009(15) 0.057(17)
C323 0.035(12) 0.054(15) 0.080(19) -0.035(14) 0.001(12) -0.006(11)
C355 0.044(16) 0.08(2) 0.12(3) 0.00(2) 0.022(17) 0.014(15)
C330 0.047(16) 0.09(2) 0.13(3) -0.08(2) -0.012(18) 0.027(16)
C365 0.044(15) 0.09(2) 0.09(2) -0.032(18) 0.012(14) 0.019(14)
C342 0.055(15) 0.057(16) 0.041(12) -0.010(12) 0.009(11) 0.006(12)
C357 0.051(16) 0.08(2) 0.08(2) 0.025(17) 0.021(14) 0.024(14)
C317 0.057(17) 0.072(19) 0.08(2) -0.041(17) -0.018(15) 0.014(15)
C329 0.046(15) 0.063(17) 0.071(18) -0.015(14) -0.010(13) 0.009(13)
C5B 0.08(2) 0.040(15) 0.065(18) 0.018(14) 0.029(16) 0.008(14)
C364 0.040(14) 0.10(2) 0.08(2) -0.053(19) 0.001(13) 0.000(15)
C331 0.052(16) 0.09(2) 0.09(2) -0.042(19) -0.026(15) 0.038(16)
C328 0.061(17) 0.075(19) 0.071(18) -0.033(16) -0.013(14) 0.032(15)
C371 0.058(18) 0.09(2) 0.08(2) -0.036(19) -0.001(16) 0.034(17)
O1A 0.071(18) 0.10(2) 0.20(4) 0.07(2) 0.02(2) 0.002(16)
C14B 0.07(3) 0.08(3) 0.08(3) -0.02(2) 0.00(2) -0.02(2)
C8A 0.065(16) 0.056(15) 0.096(19) 0.020(14) 0.013(15) 0.007(13)
C4B 0.08(2) 0.068(19) 0.09(2) -0.003(18) 0.018(19) 0.003(17)
C14A 0.08(2) 0.10(3) 0.13(3) -0.01(3) 0.02(2) 0.05(2)
C12B 0.09(2) 0.057(18) 0.11(2) 0.025(18) 0.06(2) 0.032(17)
C9A 0.067(18) 0.065(17) 0.11(2) 0.018(17) 0.028(17) 0.012(15)
C11A 0.069(19) 0.08(2) 0.13(3) 0.00(2) 0.01(2) 0.021(17)
O1B 0.11(3) 0.042(15) 0.20(4) 0.02(2) 0.07(3) 0.009(15)
C13A 0.076(19) 0.049(15) 0.09(2) 0.004(15) 0.008(17) 0.014(14)
C12A 0.08(2) 0.065(17) 0.10(2) -0.014(17) 0.009(18) 0.030(15)
C7A 0.054(16) 0.066(17) 0.10(2) 0.012(16) 0.012(15) 0.005(14)
C346 0.064(19) 0.09(2) 0.08(2) -0.04(2) 0.008(17) 0.031(17)
C2A 0.070(18) 0.09(2) 0.10(2) -0.006(19) 0.017(17) 0.036(16)
C9B 0.11(2) 0.055(17) 0.11(2) 0.039(16) 0.07(2) 0.056(17)
C359 0.037(17) 0.10(3) 0.21(5) 0.00(3) 0.03(2) 0.024(18)
C349 0.14(4) 0.11(3) 0.11(3) -0.03(2) 0.05(3) 0.07(3)
C8B 0.12(2) 0.052(16) 0.089(19) 0.043(15) 0.063(18) 0.033(16)
C4A 0.075(18) 0.064(17) 0.09(2) 0.016(15) 0.003(16) 0.024(15)
C335 0.044(13) 0.11(2) 0.098(19) -0.060(17) -0.015(13) 0.030(14)
C13B 0.09(2) 0.047(16) 0.10(2) 0.026(16) 0.062(19) 0.032(16)
C3A 0.08(2) 0.09(2) 0.080(19) 0.012(17) 0.015(16) 0.034(17)
C11B 0.12(3) 0.07(2) 0.11(3) 0.03(2) 0.08(2) 0.04(2)
C2B 0.08(2) 0.07(2) 0.10(2) 0.009(19) 0.036(19) 0.041(17)
C5A 0.046(14) 0.057(16) 0.086(19) 0.019(15) -0.005(14) -0.002(12)
C1A 0.051(14) 0.070(16) 0.086(18) 0.020(14) 0.015(13) 0.019(13)
C3B 0.07(2) 0.08(2) 0.11(2) 0.00(2) 0.02(2) 0.034(18)
C10B 0.13(3) 0.07(2) 0.11(2) 0.039(19) 0.08(2) 0.05(2)
C348 0.15(4) 0.09(3) 0.13(4) -0.03(3) 0.06(4) 0.06(3)
C358 0.048(18) 0.12(3) 0.15(4) -0.05(3) 0.02(2) 0.03(2)
C1B 0.089(18) 0.053(15) 0.073(17) 0.015(13) 0.051(15) 0.039(14)
C7B 0.10(2) 0.052(16) 0.09(2) 0.013(16) 0.051(18) 0.043(16)
C10A 0.065(18) 0.066(18) 0.13(2) 0.002(19) 0.006(18) 0.022(15)
I404 0.0669(13) 0.0982(18) 0.0702(12) -0.0015(11) 0.0136(9) 0.0423(12)
I301 0.0319(8) 0.0556(11) 0.0610(11) -0.0025(9) 0.0029(7) 0.0095(7)
I311 0.207(13) 0.207(10) 0.135(7) -0.091(7) -0.099(7) 0.140(10)
Zn36 0.069(8) 0.152(15) 0.146(12) -0.116(11) -0.060(7) 0.074(8)
I312 0.072(4) 0.173(10) 0.261(15) -0.139(10) -0.031(6) 0.063(5)
I309 0.138(6) 0.221(8) 0.307(13) 0.151(8) 0.145(8) 0.135(6)
Zn35 0.044(5) 0.187(11) 0.162(10) 0.054(8) 0.028(5) 0.055(6)
I310 0.046(2) 0.368(14) 0.143(5) 0.123(7) -0.003(3) 0.035(5)
I406 0.076(6) 0.191(11) 0.165(10) -0.101(8) -0.037(6) 0.100(7)
Zn43 0.046(9) 0.109(11) 0.115(9) -0.103(7) -0.035(7) 0.044(8)
I405 0.073(6) 0.155(10) 0.111(7) -0.082(6) -0.022(5) 0.070(6)
I407 0.065(7) 0.166(12) 0.091(8) -0.083(7) -0.040(5) 0.051(7)
Zn44 0.048(11) 0.16(2) 0.097(16) -0.093(12) -0.040(8) 0.074(12)
I408 0.109(10) 0.229(16) 0.188(15) -0.077(12) -0.031(9) 0.133(11)
I304 0.0669(13) 0.0982(18) 0.0702(12) -0.0015(11) 0.0136(9) 0.0423(12)
Zn32 0.0408(18) 0.069(2) 0.069(2) 0.0037(19) 0.0056(16) 0.0214(17)
I303 0.0412(10) 0.0861(15) 0.0975(15) 0.0237(12) -0.0006(9) 0.0102(9)

loop_
_atom_type_symbol
_atom_type_description
_atom_type_scat_dispersion_real
_atom_type_scat_dispersion_imag
_atom_type_scat_source
C C 0.0181 0.0091 'International Tables Vol C Tables 4.2.6.8 and 6.1.1.4'
H H 0.0000 0.0000 'International Tables Vol C Tables 4.2.6.8 and 6.1.1.4'
I I -0.3257 6.8362 'International Tables Vol C Tables 4.2.6.8 and 6.1.1.4'
N N 0.0311 0.0180 'International Tables Vol C Tables 4.2.6.8 and 6.1.1.4'
O O 0.0492 0.0322 'International Tables Vol C Tables 4.2.6.8 and 6.1.1.4'
Zn Zn -1.5491 0.6778 'International Tables Vol C Tables 4.2.6.8 and 6.1.1.4'

loop_
_exptl_crystal_face_index_h
_exptl_crystal_face_index_k
_exptl_crystal_face_index_l
_exptl_crystal_face_perp_dist
0 1 0 0.0752
-1 2 1 0.1007
1 1 -2 0.1054
-1 0 1 0.0886
0 0 -1 0.0403
0 0 1 0.0523
0 -1 -2 0.0425
0 1 2 0.0654
-2 1 0 0.0960
-1 1 1 0.1018
2 1 1 0.1457
1 -1 -1 0.1731
0 1 -1 0.0728
0 -1 2 0.0267
0 1 -2 0.0571

loop_
_geom_angle_atom_site_label_1
_geom_angle_atom_site_label_2
_geom_angle_atom_site_label_3
_geom_angle
_geom_angle_site_symmetry_1
_geom_angle_site_symmetry_3
_geom_angle_publ_flag
N301 Zn31 I302 109.7(5) . . ?
N301 Zn31 N323 97.8(8) . 1_566 ?
N301 Zn31 I301 107.0(5) . . ?
N323 Zn31 I302 104.3(7) 1_566 . ?
N323 Zn31 I301 107.9(7) 1_566 . ?
I301 Zn31 I302 126.42(16) . . ?
I306 Zn33 I305 123.7(3) . . ?
N306 Zn33 I305 108.8(9) . . ?
N306 Zn33 I306 104.7(8) . . ?
N306 Zn33 N307 99.9(9) . . ?
N307 Zn33 I305 106.3(8) . . ?
N307 Zn33 I306 110.8(8) . . ?
I403 Zn42 C330 106(3) . 1_565 ?
I403 Zn42 I404 123(2) . . ?
N305 Zn42 I403 107(2) . . ?
N305 Zn42 C330 115(3) . 1_565 ?
N305 Zn42 I404 105(2) . . ?
N311 Zn42 I403 84(4) 1_565 . ?
N311 Zn42 N305 104(3) 1_565 . ?
N311 Zn42 C330 30.2(15) 1_565 1_565 ?
N311 Zn42 I404 130(4) 1_565 . ?
I404 Zn42 C330 100(4) . 1_565 ?
I307 Zn34 I308 124.8(3) . . ?
N313 Zn34 I307 108.0(9) . . ?
N313 Zn34 I308 106.5(9) . . ?
N313 Zn34 N312 97.8(10) . . ?
N312 Zn34 I307 106.5(10) . . ?
N312 Zn34 I308 110.0(10) . . ?
I411 Zn46 I412 126.0(7) . . ?
N317 Zn46 I412 105.4(10) 1_665 . ?
N317 Zn46 I411 112.2(12) 1_665 . ?
N324 Zn46 I412 105.4(9) . . ?
N324 Zn46 I411 104.9(10) . . ?
N324 Zn46 N317 99.6(13) . 1_665 ?
I409 Zn45 I410 122.6(11) . . ?
N318 Zn45 I410 104.4(11) . . ?
N318 Zn45 I409 105.2(11) . . ?
N318 Zn45 N319 104.8(13) . . ?
N319 Zn45 I410 110.1(13) . . ?
N319 Zn45 I409 108.2(12) . . ?
C307 N304 C308 113(2) . . ?
C305 N301 Zn31 121.9(17) . . ?
C305 N301 Zn41 148(3) . . ?
C305 N301 Zn51 100(2) . . ?
C301 N301 Zn31 118.5(15) . . ?
C301 N301 C305 119(2) . . ?
C301 N301 Zn41 92(3) . . ?
C301 N301 Zn51 140(3) . . ?
C312 N305 Zn42 106(3) . . ?
C312 N305 Zn32 123(2) . . ?
C311 N305 Zn42 140(3) . . ?
C311 N305 C312 113(3) . . ?
C311 N305 Zn32 122(2) . . ?
C318 N306 Zn33 117.8(19) . . ?
C318 N306 Zn43 117.6(19) . . ?
C314 N306 Zn33 124(2) . . ?
C314 N306 C318 118(3) . . ?
C314 N306 Zn43 124(2) . . ?
C306 N303 C307 113(2) . . ?
N309 C325 C327 118(2) . . ?
N310 C325 N309 124(2) . . ?
N310 C325 C327 119(2) . . ?
C354 N318 Zn45 121(3) . . ?
C354 N318 C350 112(4) . . ?
C354 N318 Zn35 127(3) . . ?
C350 N318 Zn45 126(3) . . ?
C350 N318 Zn35 121(3) . . ?
C308 N302 C306 114(2) . . ?
C324 N309 C325 113.4(19) . . ?
C344 N316 C343 117(3) . . ?
Zn31 N323 Zn41 25(3) 1_544 1_544 ?
Zn31 N323 Zn51 22.4(17) 1_544 1_544 ?
C366 N323 Zn31 124.5(17) . 1_544 ?
C366 N323 C365 119(2) . . ?
C366 N323 Zn41 107(3) . 1_544 ?
C366 N323 Zn51 136(3) . 1_544 ?
C365 N323 Zn31 117.0(18) . 1_544 ?
C365 N323 Zn41 130(3) . 1_544 ?
C365 N323 Zn51 102(3) . 1_544 ?
N304 C308 C316 116(2) . . ?
N302 C308 N304 127(2) . . ?
N302 C308 C316 117(3) . . ?
C325 N310 C326 116(2) . . ?
N301 C305 H305 120.3 . . ?
N301 C305 C304 119(2) . . ?
C304 C305 H305 120.3 . . ?
C362 N320 C360 113(2) . . ?
C337 N313 Zn34 123(2) . . ?
C337 N313 C341 119(3) . . ?
C337 N313 Zn44 124(2) . . ?
C341 N313 Zn34 117(2) . . ?
C341 N313 Zn44 116(2) . . ?
Zn42 N311 Zn32 18(2) 1_545 1_545 ?
C330 N311 Zn42 102(3) . 1_545 ?
C330 N311 Zn32 119(2) . 1_545 ?
C329 N311 Zn42 142(3) . 1_545 ?
C329 N311 C330 116(3) . . ?
C329 N311 Zn32 125(2) . 1_545 ?
C326 N308 C324 114(2) . . ?
C361 N322 C362 113(2) . . ?
N303 C306 N302 125(2) . . ?
N303 C306 C303 118(2) . . ?
N302 C306 C303 117(3) . . ?
C340 C339 C342 118(3) . . ?
C338 C339 C340 118(3) . . ?
C338 C339 C342 124(3) . . ?
C360 N321 C361 113(2) . . ?
C331 C327 C325 119(2) . . ?
C331 C327 C328 115(2) . . ?
C328 C327 C325 126(2) . . ?
C367 C363 C361 121(2) . . ?
C364 C363 C367 118(2) . . ?
C364 C363 C361 121(2) . . ?
N301 C301 H301 117.7 . . ?
N301 C301 C302 125(2) . . ?
C302 C301 H301 117.7 . . ?
N320 C360 C357 119(2) . . ?
N321 C360 N320 126(2) . . ?
N321 C360 C357 115(2) . . ?
N304 C307 N303 128(3) . . ?
N304 C307 C309 117(3) . . ?
N303 C307 C309 115(2) . . ?
N312 C332 H332 119.6 . . ?
N312 C332 C333 121(2) . . ?
C333 C332 H332 119.6 . . ?
C313 C309 C307 119(3) . . ?
C310 C309 C307 124(3) . . ?
C310 C309 C313 117(3) . . ?
C342 N314 C344 115(3) . . ?
C309 C313 H313 121.5 . . ?
C312 C313 C309 117(3) . . ?
C312 C313 H313 121.5 . . ?
C332 N312 Zn34 121.0(18) . . ?
C332 N312 C336 119(2) . . ?
C332 N312 Zn44 121.0(18) . . ?
C336 N312 Zn34 119.5(19) . . ?
C315 C316 C308 121(2) . . ?
C317 C316 C308 122(3) . . ?
C317 C316 C315 117(3) . . ?
N309 C324 N308 127(2) . . ?
N309 C324 C321 117(2) . . ?
N308 C324 C321 117(2) . . ?
N306 C318 H318 118.2 . . ?
N306 C318 C317 124(3) . . ?
C317 C318 H318 118.2 . . ?
C319 N307 Zn33 121.1(18) . . ?
C319 N307 C323 118(2) . . ?
C319 N307 Zn43 121.3(18) . . ?
C323 N307 Zn33 120.5(19) . . ?
C323 N307 Zn43 120(2) . . ?
C343 N315 C342 116(3) . . ?
C319 C320 H320 121.6 . . ?
C321 C320 H320 121.6 . . ?
C321 C320 C319 117(2) . . ?
C321 C322 H322 120.3 . . ?
C321 C322 C323 119(2) . . ?
C323 C322 H322 120.3 . . ?
N305 C312 H312 116.5 . . ?
C313 C312 N305 127(3) . . ?
C313 C312 H312 116.5 . . ?
C305 C304 H304 119.5 . . ?
C303 C304 C305 121(2) . . ?
C303 C304 H304 119.5 . . ?
C347 N317 Zn46 117(3) . 1_445 ?
C347 N317 Zn36 124(4) . 1_445 ?
C348 N317 Zn46 126(3) . 1_445 ?
C348 N317 C347 118(4) . . ?
C348 N317 Zn36 118(3) . 1_445 ?
C304 C303 C306 122(2) . . ?
C304 C303 C302 119(2) . . ?
C302 C303 C306 119(2) . . ?
N323 C366 H366 118.8 . . ?
N323 C366 C367 122(2) . . ?
C367 C366 H366 118.8 . . ?
C333 C334 C326 120(2) . . ?
C333 C334 C335 120(2) . . ?
C335 C334 C326 120(2) . . ?
N312 C336 H336 117.8 . . ?
C335 C336 N312 124(2) . . ?
C335 C336 H336 117.8 . . ?
C355 N319 Zn45 115(3) . . ?
C355 N319 C359 118(3) . . ?
C355 N319 Zn35 123(3) . . ?
C359 N319 Zn45 126(2) . . ?
C359 N319 Zn35 119(2) . . ?
N305 C311 H311 118.3 . . ?
N305 C311 C310 123(3) . . ?
C310 C311 H311 118.3 . . ?
N316 C343 N315 123(3) . . ?
N316 C343 C345 119(3) . . ?
N315 C343 C345 118(3) . . ?
C372 N324 Zn46 124(2) . . ?
C372 N324 Zn36 119(2) . . ?
C368 N324 Zn46 116.0(19) . . ?
C368 N324 C372 119(3) . . ?
C368 N324 Zn36 121.6(19) . . ?
C316 C315 H315 119.0 . . ?
C314 C315 C316 122(3) . . ?
C314 C315 H315 119.0 . . ?
C370 C369 H369 118.8 . . ?
C368 C369 H369 118.8 . . ?
C368 C369 C370 122(3) . . ?
C339 C340 H340 121.4 . . ?
C341 C340 C339 117(3) . . ?
C341 C340 H340 121.4 . . ?
N307 C319 C320 124(2) . . ?
N307 C319 H319 118.0 . . ?
C320 C319 H319 118.0 . . ?
C320 C321 C324 118(2) . . ?
C322 C321 C324 121(2) . . ?
C322 C321 C320 120(3) . . ?
C363 C367 C366 121(2) . . ?
C363 C367 H367 119.7 . . ?
C366 C367 H367 119.7 . . ?
C339 C338 H338 119.8 . . ?
C339 C338 C337 120(3) . . ?
C337 C338 H338 119.8 . . ?
C369 C370 C362 123(3) . . ?
C371 C370 C369 116(3) . . ?
C371 C370 C362 120(2) . . ?
N322 C361 N321 125(2) . . ?
N322 C361 C363 118(2) . . ?
N321 C361 C363 116(2) . . ?
C309 C310 C311 122(3) . . ?
C309 C310 H310 119.1 . . ?
C311 C310 H310 119.1 . . ?
C5A C6A H6A 119.9 . . ?
C5A C6A C1A 120.2(18) . . ?
C1A C6A H6A 119.9 . . ?
N320 C362 N322 129(2) . . ?
N320 C362 C370 116(2) . . ?
N322 C362 C370 114(2) . . ?
C301 C302 C303 117(3) . . ?
C301 C302 H302 121.5 . . ?
C303 C302 H302 121.5 . . ?
N306 C314 C315 121(3) . . ?
N306 C314 H314 119.6 . . ?
C315 C314 H314 119.6 . . ?
N316 C344 N314 124(3) . . ?
N316 C344 C352 119(3) . . ?
N314 C344 C352 117(3) . . ?
C346 C345 C343 122(3) . . ?
C346 C345 C349 115(4) . . ?
C349 C345 C343 122(4) . . ?
N313 C337 C338 123(4) . . ?
N313 C337 H337 118.7 . . ?
C338 C337 H337 118.7 . . ?
N318 C354 H354 116.2 . . ?
N318 C354 C353 128(4) . . ?
C353 C354 H354 116.2 . . ?
C353 C352 C344 123(4) . . ?
C353 C352 C351 119(4) . . ?
C351 C352 C344 118(3) . . ?
N310 C326 C334 115(2) . . ?
N308 C326 N310 127(2) . . ?
N308 C326 C334 118(2) . . ?
N313 C341 C340 123(3) . . ?
N313 C341 H341 118.5 . . ?
C340 C341 H341 118.5 . . ?
N318 C350 H350 117.1 . . ?
C351 C350 N318 126(4) . . ?
C351 C350 H350 117.1 . . ?
C332 C333 H333 121.1 . . ?
C334 C333 C332 118(2) . . ?
C334 C333 H333 121.1 . . ?
C355 C356 H356 120.4 . . ?
C355 C356 C357 119(3) . . ?
C357 C356 H356 120.4 . . ?
N317 C347 H347 120.8 . . ?
N317 C347 C346 118(4) . . ?
C346 C347 H347 120.8 . . ?
C354 C353 H353 120.8 . . ?
C352 C353 C354 118(5) . . ?
C352 C353 H353 120.8 . . ?
C352 C351 H351 121.8 . . ?
C350 C351 C352 116(3) . . ?
C350 C351 H351 121.8 . . ?
N324 C372 H372 119.1 . . ?
N324 C372 C371 122(3) . . ?
C371 C372 H372 119.1 . . ?
C5B C6B H6B 120.2 . . ?
C1B C6B H6B 120.2 . . ?
C1B C6B C5B 119.7(16) . . ?
N324 C368 C369 121(3) . . ?
N324 C368 H368 119.4 . . ?
C369 C368 H368 119.4 . . ?
N307 C323 C322 121(3) . . ?
N307 C323 H323 119.4 . . ?
C322 C323 H323 119.4 . . ?
N319 C355 C356 125(4) . . ?
N319 C355 H355 117.7 . . ?
C356 C355 H355 117.7 . . ?
Zn42 C330 H330 70.5 1_545 . ?
N311 C330 Zn42 48(2) . 1_545 ?
N311 C330 H330 117.5 . . ?
N311 C330 C331 125(3) . . ?
C331 C330 Zn42 169(4) . 1_545 ?
C331 C330 H330 117.5 . . ?
N323 C365 H365 119.7 . . ?
N323 C365 C364 121(3) . . ?
C364 C365 H365 119.7 . . ?
N314 C342 C339 119(3) . . ?
N314 C342 N315 124(3) . . ?
N315 C342 C339 117(3) . . ?
C356 C357 C360 121(3) . . ?
C358 C357 C360 122(3) . . ?
C358 C357 C356 117(3) . . ?
C316 C317 H317 121.0 . . ?
C318 C317 C316 118(4) . . ?
C318 C317 H317 121.0 . . ?
N311 C329 H329 118.8 . . ?
N311 C329 C328 122(3) . . ?
C328 C329 H329 118.8 . . ?
C6B C5B H5B 119.3 . . ?
C4B C5B C6B 121.3(16) . . ?
C4B C5B H5B 119.3 . . ?
C363 C364 C365 119(3) . . ?
C363 C364 H364 120.3 . . ?
C365 C364 H364 120.3 . . ?
C327 C331 H331 120.3 . . ?
C330 C331 C327 119(3) . . ?
C330 C331 H331 120.3 . . ?
C327 C328 H328 119.0 . . ?
C329 C328 C327 122(3) . . ?
C329 C328 H328 119.0 . . ?
C370 C371 C372 119(3) . . ?
C370 C371 H371 120.3 . . ?
C372 C371 H371 120.3 . . ?
H14D C14B H14E 109.5 . . ?
H14D C14B H14F 109.5 . . ?
H14E C14B H14F 109.5 . . ?
C4B C14B H14D 109.5 . . ?
C4B C14B H14E 109.5 . . ?
C4B C14B H14F 109.5 . . ?
C9A C8A C13A 118.8(15) . . ?
C9A C8A C7A 124.0(18) . . ?
C13A C8A C7A 117.0(19) . . ?
C5B C4B C14B 122(3) . . ?
C5B C4B C3B 119.0(16) . . ?
C3B C4B C14B 119(3) . . ?
H14A C14A H14B 109.5 . . ?
H14A C14A H14C 109.5 . . ?
H14B C14A H14C 109.5 . . ?
C4A C14A H14A 109.5 . . ?
C4A C14A H14B 109.5 . . ?
C4A C14A H14C 109.5 . . ?
C13B C12B H12B 120.9 . . ?
C11B C12B H12B 120.9 . . ?
C11B C12B C13B 118(4) . . ?
C8A C9A H9A 119.9 . . ?
C8A C9A C10A 120(2) . . ?
C10A C9A H9A 119.9 . . ?
C12A C11A H11A 121.4 . . ?
C12A C11A C10A 117(3) . . ?
C10A C11A H11A 121.4 . . ?
C8A C13A H13A 120.1 . . ?
C12A C13A C8A 119.7(19) . . ?
C12A C13A H13A 120.1 . . ?
C11A C12A C13A 122(3) . . ?
C11A C12A H12A 118.9 . . ?
C13A C12A H12A 118.9 . . ?
O1A C7A C8A 118(2) . . ?
O1A C7A C1A 122(2) . . ?
C8A C7A C1A 120.1(18) . . ?
C345 C346 C347 122(3) . . ?
C345 C346 H346 118.8 . . ?
C347 C346 H346 118.8 . . ?
C3A C2A H2A 119.1 . . ?
C3A C2A C1A 122(2) . . ?
C1A C2A H2A 119.1 . . ?
C8B C9B H9B 119.9 . . ?
C10B C9B H9B 119.9 . . ?
C10B C9B C8B 120(2) . . ?
N319 C359 H359 121.5 . . ?
N319 C359 C358 117(4) . . ?
C358 C359 H359 121.5 . . ?
C345 C349 H349 122.2 . . ?
C348 C349 C345 116(5) . . ?
C348 C349 H349 122.2 . . ?
C9B C8B C13B 118(3) . . ?
C9B C8B C7B 122(3) . . ?
C13B C8B C7B 119(3) . . ?
C3A C4A C14A 120(3) . . ?
C5A C4A C14A 120(3) . . ?
C5A C4A C3A 119.6(19) . . ?
C334 C335 H335 121.1 . . ?
C336 C335 C334 118(3) . . ?
C336 C335 H335 121.1 . . ?
C12B C13B H13B 119.0 . . ?
C8B C13B C12B 122(3) . . ?
C8B C13B H13B 119.0 . . ?
C2A C3A C4A 119(2) . . ?
C2A C3A H3A 120.4 . . ?
C4A C3A H3A 120.4 . . ?
C12B C11B H11B 120.0 . . ?
C10B C11B C12B 120(3) . . ?
C10B C11B H11B 120.0 . . ?
C3B C2B H2B 119.6 . . ?
C3B C2B C1B 120.8(16) . . ?
C1B C2B H2B 119.6 . . ?
C6A C5A C4A 120.9(19) . . ?
C6A C5A H5A 119.6 . . ?
C4A C5A H5A 119.6 . . ?
C6A C1A C7A 126(2) . . ?
C6A C1A C2A 118.2(17) . . ?
C2A C1A C7A 115(2) . . ?
C4B C3B H3B 120.0 . . ?
C2B C3B C4B 120.1(16) . . ?
C2B C3B H3B 120.0 . . ?
C9B C10B C11B 121(3) . . ?
C9B C10B H10B 119.4 . . ?
C11B C10B H10B 119.4 . . ?
N317 C348 C349 130(4) . . ?
N317 C348 H348 114.9 . . ?
C349 C348 H348 114.9 . . ?
C357 C358 C359 123(4) . . ?
C357 C358 H358 118.4 . . ?
C359 C358 H358 118.4 . . ?
C6B C1B C2B 119.2(16) . . ?
C6B C1B C7B 123(2) . . ?
C2B C1B C7B 118(2) . . ?
O1B C7B C8B 117(3) . . ?
O1B C7B C1B 119(3) . . ?
C1B C7B C8B 124(3) . . ?
C9A C10A H10A 119.1 . . ?
C11A C10A C9A 122(3) . . ?
C11A C10A H10A 119.1 . . ?
N317 Zn36 N324 101.6(13) 1_665 . ?
N317 Zn36 I311 104.7(12) 1_665 . ?
N317 Zn36 I312 106.6(12) 1_665 . ?
N324 Zn36 I311 105.6(10) . . ?
N324 Zn36 I312 108.3(9) . . ?
I311 Zn36 I312 127.2(7) . . ?
N318 Zn35 N319 106.0(12) . . ?
N318 Zn35 I309 106.6(9) . . ?
N318 Zn35 I310 104.9(9) . . ?
N319 Zn35 I309 108.6(11) . . ?
N319 Zn35 I310 106.1(11) . . ?
I309 Zn35 I310 123.4(5) . . ?
N306 Zn43 N307 99.9(10) . . ?
N306 Zn43 I406 107.1(10) . . ?
N306 Zn43 I405 108.7(10) . . ?
N307 Zn43 I406 110.4(9) . . ?
N307 Zn43 I405 106.8(9) . . ?
I406 Zn43 I405 121.8(6) . . ?
N313 Zn44 N312 97.8(10) . . ?
N313 Zn44 I407 108.2(10) . . ?
N313 Zn44 I408 107.7(10) . . ?
N312 Zn44 I407 105.6(11) . . ?
N312 Zn44 I408 107.6(11) . . ?
I407 Zn44 I408 126.3(6) . . ?
N305 Zn32 N311 100.0(9) . 1_565 ?
N305 Zn32 I304 107.0(6) . . ?
N305 Zn32 I303 106.8(6) . . ?
N311 Zn32 I304 107.0(7) 1_565 . ?
N311 Zn32 I303 111.0(7) 1_565 . ?
I303 Zn32 I304 122.57(16) . . ?
N301 Zn41 N323 84(4) . 1_566 ?
N301 Zn41 I402 84(4) . . ?
N301 Zn41 I401 132(5) . . ?
N323 Zn41 I402 77(3) 1_566 . ?
N323 Zn41 I401 131(5) 1_566 . ?
I401 Zn41 I402 129(5) . . ?
N301 Zn51 I11 90(3) . . ?
N301 Zn51 I12 132(4) . . ?
N323 Zn51 N301 86(3) 1_566 . ?
N323 Zn51 I11 88(3) 1_566 . ?
N323 Zn51 I12 124(5) 1_566 . ?
I11 Zn51 I12 124(4) . . ?

loop_
_geom_bond_atom_site_label_1
_geom_bond_atom_site_label_2
_geom_bond_distance
_geom_bond_site_symmetry_2
_geom_bond_publ_flag
I302 Zn31 2.548(5) . ?
I305 Zn33 2.543(8) . ?
I403 Zn42 2.54(2) . ?
I307 Zn34 2.537(6) . ?
I306 Zn33 2.525(8) . ?
I308 Zn34 2.540(8) . ?
I412 Zn46 2.554(14) . ?
Zn31 N301 2.06(2) . ?
Zn31 N323 2.07(2) 1_566 ?
Zn31 I301 2.542(4) . ?
I410 Zn45 2.551(17) . ?
Zn33 N306 2.05(2) . ?
Zn33 N307 2.07(2) . ?
I411 Zn46 2.531(13) . ?
Zn42 N305 2.06(3) . ?
Zn42 N311 1.96(9) 1_565 ?
Zn42 C330 2.59(9) 1_565 ?
Zn42 I404 2.56(2) . ?
Zn34 N313 2.07(2) . ?
Zn34 N312 2.08(2) . ?
I409 Zn45 2.548(15) . ?
Zn46 N317 2.07(4) 1_665 ?
Zn46 N324 2.07(3) . ?
Zn45 N318 2.01(4) . ?
Zn45 N319 2.06(3) . ?
N304 C308 1.35(4) . ?
N304 C307 1.30(3) . ?
N301 C305 1.35(3) . ?
N301 C301 1.32(3) . ?
N301 Zn41 2.22(12) . ?
N301 Zn51 2.31(10) . ?
N305 C312 1.35(4) . ?
N305 C311 1.33(4) . ?
N305 Zn32 2.06(2) . ?
N306 C318 1.37(5) . ?
N306 C314 1.34(4) . ?
N306 Zn43 2.05(2) . ?
N303 C306 1.33(4) . ?
N303 C307 1.36(3) . ?
C325 N309 1.44(3) . ?
C325 N310 1.27(3) . ?
C325 C327 1.45(3) . ?
N318 C354 1.25(6) . ?
N318 C350 1.41(5) . ?
N318 Zn35 1.99(4) . ?
N302 C308 1.32(4) . ?
N302 C306 1.37(3) . ?
N309 C324 1.31(4) . ?
N316 C343 1.31(4) . ?
N316 C344 1.30(4) . ?
N323 C366 1.33(3) . ?
N323 C365 1.34(3) . ?
N323 Zn41 2.42(11) 1_544 ?
N323 Zn51 2.28(11) 1_544 ?
C308 C316 1.47(3) . ?
N310 C326 1.38(4) . ?
C305 H305 0.9500 . ?
C305 C304 1.40(4) . ?
N320 C360 1.36(4) . ?
N320 C362 1.28(4) . ?
N313 C337 1.29(5) . ?
N313 C341 1.35(4) . ?
N313 Zn44 2.06(2) . ?
N311 C330 1.33(4) . ?
N311 C329 1.31(4) . ?
N311 Zn32 2.08(2) 1_545 ?
N308 C324 1.35(3) . ?
N308 C326 1.29(4) . ?
N322 C361 1.33(3) . ?
N322 C362 1.34(3) . ?
C306 C303 1.50(4) . ?
C339 C340 1.45(5) . ?
C339 C338 1.34(4) . ?
C339 C342 1.49(3) . ?
N321 C360 1.33(3) . ?
N321 C361 1.36(3) . ?
C327 C331 1.37(4) . ?
C327 C328 1.39(4) . ?
C363 C367 1.37(4) . ?
C363 C361 1.46(3) . ?
C363 C364 1.35(3) . ?
C301 H301 0.9500 . ?
C301 C302 1.37(4) . ?
C360 C357 1.51(3) . ?
C307 C309 1.51(4) . ?
C332 H332 0.9500 . ?
C332 N312 1.35(4) . ?
C332 C333 1.44(3) . ?
C309 C313 1.41(4) . ?
C309 C310 1.33(4) . ?
N314 C344 1.34(4) . ?
N314 C342 1.32(4) . ?
C313 H313 0.9500 . ?
C313 C312 1.33(5) . ?
N312 C336 1.36(4) . ?
N312 Zn44 2.09(2) . ?
C316 C315 1.40(4) . ?
C316 C317 1.39(4) . ?
C324 C321 1.52(4) . ?
C318 H318 0.9500 . ?
C318 C317 1.39(4) . ?
N307 C319 1.30(3) . ?
N307 C323 1.37(3) . ?
N307 Zn43 2.06(3) . ?
N315 C343 1.32(4) . ?
N315 C342 1.32(4) . ?
C320 H320 0.9500 . ?
C320 C319 1.39(4) . ?
C320 C321 1.38(3) . ?
C322 H322 0.9500 . ?
C322 C321 1.36(4) . ?
C322 C323 1.37(4) . ?
C312 H312 0.9500 . ?
C304 H304 0.9500 . ?
C304 C303 1.36(4) . ?
N317 C347 1.33(4) . ?
N317 C348 1.23(6) . ?
N317 Zn36 2.02(4) 1_445 ?
C303 C302 1.41(3) . ?
C366 H366 0.9500 . ?
C366 C367 1.40(4) . ?
C334 C326 1.52(3) . ?
C334 C333 1.37(4) . ?
C334 C335 1.46(4) . ?
C336 H336 0.9500 . ?
C336 C335 1.32(4) . ?
N319 C355 1.35(5) . ?
N319 C359 1.35(6) . ?
N319 Zn35 2.04(3) . ?
C311 H311 0.9500 . ?
C311 C310 1.35(4) . ?
C343 C345 1.47(5) . ?
N324 C372 1.34(4) . ?
N324 C368 1.34(4) . ?
N324 Zn36 2.06(3) . ?
C315 H315 0.9500 . ?
C315 C314 1.38(4) . ?
C369 H369 0.9500 . ?
C369 C370 1.40(4) . ?
C369 C368 1.35(5) . ?
C340 H340 0.9500 . ?
C340 C341 1.38(5) . ?
C319 H319 0.9500 . ?
C367 H367 0.9500 . ?
C338 H338 0.9500 . ?
C338 C337 1.41(4) . ?
C370 C362 1.50(3) . ?
C370 C371 1.38(4) . ?
C310 H310 0.9500 . ?
C6A H6A 0.9500 . ?
C6A C5A 1.383(18) . ?
C6A C1A 1.396(18) . ?
C302 H302 0.9500 . ?
C314 H314 0.9500 . ?
C344 C352 1.52(5) . ?
C345 C346 1.36(6) . ?
C345 C349 1.42(4) . ?
C337 H337 0.9500 . ?
C354 H354 0.9500 . ?
C354 C353 1.42(6) . ?
C352 C353 1.31(5) . ?
C352 C351 1.43(5) . ?
C341 H341 0.9500 . ?
C350 H350 0.9500 . ?
C350 C351 1.35(5) . ?
C333 H333 0.9500 . ?
C356 H356 0.9500 . ?
C356 C355 1.36(4) . ?
C356 C357 1.39(5) . ?
C347 H347 0.9500 . ?
C347 C346 1.45(6) . ?
C353 H353 0.9500 . ?
C351 H351 0.9500 . ?
C372 H372 0.9500 . ?
C372 C371 1.41(4) . ?
C6B H6B 0.9500 . ?
C6B C5B 1.392(18) . ?
C6B C1B 1.391(18) . ?
C368 H368 0.9500 . ?
C323 H323 0.9500 . ?
C355 H355 0.9500 . ?
C330 H330 0.9500 . ?
C330 C331 1.33(4) . ?
C365 H365 0.9500 . ?
C365 C364 1.46(4) . ?
C357 C358 1.33(5) . ?
C317 H317 0.9500 . ?
C329 H329 0.9500 . ?
C329 C328 1.33(4) . ?
C5B H5B 0.9500 . ?
C5B C4B 1.383(18) . ?
C364 H364 0.9500 . ?
C331 H331 0.9500 . ?
C328 H328 0.9500 . ?
C371 H371 0.9500 . ?
O1A C7A 1.216(19) . ?
C14B H14D 0.9800 . ?
C14B H14E 0.9800 . ?
C14B H14F 0.9800 . ?
C14B C4B 1.515(19) . ?
C8A C9A 1.386(19) . ?
C8A C13A 1.396(19) . ?
C8A C7A 1.497(18) . ?
C4B C3B 1.393(18) . ?
C14A H14A 0.9800 . ?
C14A H14B 0.9800 . ?
C14A H14C 0.9800 . ?
C14A C4A 1.500(19) . ?
C12B H12B 0.9500 . ?
C12B C13B 1.403(19) . ?
C12B C11B 1.40(2) . ?
C9A H9A 0.9500 . ?
C9A C10A 1.39(2) . ?
C11A H11A 0.9500 . ?
C11A C12A 1.38(2) . ?
C11A C10A 1.38(2) . ?
O1B C7B 1.23(4) . ?
C13A H13A 0.9500 . ?
C13A C12A 1.387(19) . ?
C12A H12A 0.9500 . ?
C7A C1A 1.498(18) . ?
C346 H346 0.9500 . ?
C2A H2A 0.9500 . ?
C2A C3A 1.386(18) . ?
C2A C1A 1.396(18) . ?
C9B H9B 0.9500 . ?
C9B C8B 1.396(19) . ?
C9B C10B 1.386(18) . ?
C359 H359 0.9500 . ?
C359 C358 1.46(4) . ?
C349 H349 0.9500 . ?
C349 C348 1.38(7) . ?
C8B C13B 1.40(2) . ?
C8B C7B 1.493(19) . ?
C4A C3A 1.391(18) . ?
C4A C5A 1.391(18) . ?
C335 H335 0.9500 . ?
C13B H13B 0.9500 . ?
C3A H3A 0.9500 . ?
C11B H11B 0.9500 . ?
C11B C10B 1.39(2) . ?
C2B H2B 0.9500 . ?
C2B C3B 1.390(18) . ?
C2B C1B 1.393(18) . ?
C5A H5A 0.9500 . ?
C3B H3B 0.9500 . ?
C10B H10B 0.9500 . ?
C348 H348 0.9500 . ?
C358 H358 0.9500 . ?
C1B C7B 1.488(19) . ?
C10A H10A 0.9500 . ?
I311 Zn36 2.516(16) . ?
Zn36 I312 2.549(13) . ?
I309 Zn35 2.539(12) . ?
Zn35 I310 2.544(12) . ?
I406 Zn43 2.521(12) . ?
Zn43 I405 2.546(13) . ?
I407 Zn44 2.531(14) . ?
Zn44 I408 2.537(13) . ?
I304 Zn32 2.562(4) . ?
Zn32 I303 2.538(4) . ?
I402 Zn41 2.59(13) . ?
Zn41 I401 2.51(13) . ?
I11 Zn51 2.54(2) . ?
I12 Zn51 2.54(2) . ?

loop_
_geom_torsion_atom_site_label_1
_geom_torsion_atom_site_label_2
_geom_torsion_atom_site_label_3
_geom_torsion_atom_site_label_4
_geom_torsion
_geom_torsion_site_symmetry_1
_geom_torsion_site_symmetry_2
_geom_torsion_site_symmetry_3
_geom_torsion_site_symmetry_4
_geom_torsion_publ_flag
Zn31 N301 C305 C304 172.8(16) . . . . ?
Zn31 N301 C301 C302 -172(2) . . . . ?
Zn31 N323 C366 C367 -177(3) 1_544 . . . ?
Zn31 N323 C365 C364 -179(3) 1_544 . . . ?
Zn33 N306 C318 C317 176(2) . . . . ?
Zn33 N306 C314 C315 -175(2) . . . . ?
Zn33 N307 C319 C320 179(3) . . . . ?
Zn33 N307 C323 C322 -179(3) . . . . ?
Zn42 N305 C312 C313 -177(4) . . . . ?
Zn42 N305 C311 C310 -176(5) . . . . ?
Zn42 N311 C330 C331 169(5) 1_545 . . . ?
Zn42 N311 C329 C328 -163(4) 1_545 . . . ?
Zn42 C330 C331 C327 50(19) 1_545 . . . ?
Zn34 N313 C337 C338 -167(2) . . . . ?
Zn34 N313 C341 C340 162(3) . . . . ?
Zn34 N312 C336 C335 -171(4) . . . . ?
Zn46 N317 C347 C346 -179(2) 1_445 . . . ?
Zn46 N317 C348 C349 174(4) 1_445 . . . ?
Zn46 N324 C372 C371 170(3) . . . . ?
Zn46 N324 C368 C369 -169(4) . . . . ?
Zn45 N318 C354 C353 -164(4) . . . . ?
Zn45 N318 C350 C351 165(3) . . . . ?
Zn45 N319 C355 C356 -179(3) . . . . ?
Zn45 N319 C359 C358 -179(3) . . . . ?
N304 C308 C316 C315 -160(2) . . . . ?
N304 C308 C316 C317 30(4) . . . . ?
N304 C307 C309 C313 -28(4) . . . . ?
N304 C307 C309 C310 154(3) . . . . ?
N301 C305 C304 C303 3(3) . . . . ?
N301 C301 C302 C303 -5(4) . . . . ?
N305 C311 C310 C309 4(6) . . . . ?
N306 C318 C317 C316 -5(5) . . . . ?
N303 C306 C303 C304 -170(2) . . . . ?
N303 C306 C303 C302 15(3) . . . . ?
N303 C307 C309 C313 151(3) . . . . ?
N303 C307 C309 C310 -28(4) . . . . ?
C325 N309 C324 N308 0(4) . . . . ?
C325 N309 C324 C321 175(3) . . . . ?
C325 N310 C326 N308 2(5) . . . . ?
C325 N310 C326 C334 177(3) . . . . ?
C325 C327 C331 C330 177(4) . . . . ?
C325 C327 C328 C329 -174(3) . . . . ?
N318 C354 C353 C352 -7(8) . . . . ?
N318 C350 C351 C352 4(6) . . . . ?
N302 C308 C316 C315 22(4) . . . . ?
N302 C308 C316 C317 -148(3) . . . . ?
N302 C306 C303 C304 6(3) . . . . ?
N302 C306 C303 C302 -169(2) . . . . ?
N309 C325 N310 C326 -1(5) . . . . ?
N309 C325 C327 C331 -179(3) . . . . ?
N309 C325 C327 C328 2(5) . . . . ?
N309 C324 C321 C320 13(4) . . . . ?
N309 C324 C321 C322 -173(3) . . . . ?
N316 C343 C345 C346 154(3) . . . . ?
N316 C343 C345 C349 -32(5) . . . . ?
N316 C344 C352 C353 10(5) . . . . ?
N316 C344 C352 C351 -168(3) . . . . ?
N323 C366 C367 C363 -4(5) . . . . ?
N323 C365 C364 C363 -4(6) . . . . ?
C308 N304 C307 N303 5(4) . . . . ?
C308 N304 C307 C309 -177(2) . . . . ?
C308 N302 C306 N303 2(3) . . . . ?
C308 N302 C306 C303 -173(2) . . . . ?
C308 C316 C315 C314 -180(3) . . . . ?
C308 C316 C317 C318 -179(3) . . . . ?
N310 C325 N309 C324 0(5) . . . . ?
N310 C325 C327 C331 -1(5) . . . . ?
N310 C325 C327 C328 -179(3) . . . . ?
C305 N301 C301 C302 3(4) . . . . ?
C305 C304 C303 C306 -179(2) . . . . ?
C305 C304 C303 C302 -5(4) . . . . ?
N320 C360 C357 C356 179(3) . . . . ?
N320 C360 C357 C358 -2(5) . . . . ?
N311 C330 C331 C327 4(8) . . . . ?
N311 C329 C328 C327 -10(6) . . . . ?
N308 C324 C321 C320 -171(3) . . . . ?
N308 C324 C321 C322 3(5) . . . . ?
C306 N303 C307 N304 -2(4) . . . . ?
C306 N303 C307 C309 179(2) . . . . ?
C306 N302 C308 N304 1(4) . . . . ?
C306 N302 C308 C316 179(2) . . . . ?
C306 C303 C302 C301 -180(2) . . . . ?
C339 C340 C341 N313 9(6) . . . . ?
C339 C338 C337 N313 2(5) . . . . ?
N321 C360 C357 C356 0(5) . . . . ?
N321 C360 C357 C358 179(4) . . . . ?
C327 C325 N309 C324 178(3) . . . . ?
C327 C325 N310 C326 -179(3) . . . . ?
C301 N301 C305 C304 -2(3) . . . . ?
C360 N320 C362 N322 4(5) . . . . ?
C360 N320 C362 C370 -175(3) . . . . ?
C360 N321 C361 N322 2(5) . . . . ?
C360 N321 C361 C363 -178(3) . . . . ?
C360 C357 C358 C359 179(4) . . . . ?
C307 N304 C308 N302 -4(4) . . . . ?
C307 N304 C308 C316 177(2) . . . . ?
C307 N303 C306 N302 -2(3) . . . . ?
C307 N303 C306 C303 174(2) . . . . ?
C307 C309 C313 C312 -174(3) . . . . ?
C307 C309 C310 C311 176(3) . . . . ?
C332 N312 C336 C335 2(7) . . . . ?
C309 C313 C312 N305 -9(6) . . . . ?
N314 C344 C352 C353 -172(4) . . . . ?
N314 C344 C352 C351 10(4) . . . . ?
C313 C309 C310 C311 -2(5) . . . . ?
N312 C332 C333 C334 5(6) . . . . ?
N312 C336 C335 C334 -3(8) . . . . ?
C316 C315 C314 N306 2(4) . . . . ?
C324 N308 C326 N310 -2(5) . . . . ?
C324 N308 C326 C334 -176(3) . . . . ?
C318 N306 C314 C315 3(4) . . . . ?
N315 C343 C345 C346 -30(4) . . . . ?
N315 C343 C345 C349 144(4) . . . . ?
C312 N305 C311 C310 -8(5) . . . . ?
C304 C303 C302 C301 5(4) . . . . ?
N317 C347 C346 C345 3(5) . . . . ?
C366 N323 C365 C364 -1(5) . . . . ?
N319 C359 C358 C357 -1(8) . . . . ?
C311 N305 C312 C313 11(5) . . . . ?
C343 N316 C344 N314 0(5) . . . . ?
C343 N316 C344 C352 178(3) . . . . ?
C343 N315 C342 C339 178(2) . . . . ?
C343 N315 C342 N314 -1(4) . . . . ?
C343 C345 C346 C347 175(3) . . . . ?
C343 C345 C349 C348 -180(4) . . . . ?
N324 C372 C371 C370 -1(7) . . . . ?
C315 C316 C317 C318 11(4) . . . . ?
C369 C370 C362 N320 -1(5) . . . . ?
C369 C370 C362 N322 -179(4) . . . . ?
C369 C370 C371 C372 1(6) . . . . ?
C340 C339 C338 C337 1(4) . . . . ?
C340 C339 C342 N314 -5(4) . . . . ?
C340 C339 C342 N315 176(3) . . . . ?
C319 N307 C323 C322 3(5) . . . . ?
C319 C320 C321 C324 177(3) . . . . ?
C319 C320 C321 C322 3(5) . . . . ?
C321 C320 C319 N307 0(5) . . . . ?
C321 C322 C323 N307 0(5) . . . . ?
C367 C363 C361 N322 -6(4) . . . . ?
C367 C363 C361 N321 173(3) . . . . ?
C367 C363 C364 C365 5(6) . . . . ?
C338 C339 C340 C341 -6(5) . . . . ?
C338 C339 C342 N314 173(3) . . . . ?
C338 C339 C342 N315 -5(4) . . . . ?
C370 C369 C368 N324 -1(7) . . . . ?
C361 N322 C362 N320 -4(5) . . . . ?
C361 N322 C362 C370 175(3) . . . . ?
C361 N321 C360 N320 -2(5) . . . . ?
C361 N321 C360 C357 177(3) . . . . ?
C361 C363 C367 C366 179(3) . . . . ?
C361 C363 C364 C365 -176(3) . . . . ?
C310 C309 C313 C312 4(5) . . . . ?
C362 N320 C360 N321 0(5) . . . . ?
C362 N320 C360 C357 -179(3) . . . . ?
C362 N322 C361 N321 1(5) . . . . ?
C362 N322 C361 C363 -180(3) . . . . ?
C362 C370 C371 C372 -179(4) . . . . ?
C314 N306 C318 C317 -2(5) . . . . ?
C344 N316 C343 N315 -1(4) . . . . ?
C344 N316 C343 C345 174(3) . . . . ?
C344 N314 C342 C339 -179(2) . . . . ?
C344 N314 C342 N315 -1(4) . . . . ?
C344 C352 C353 C354 -175(4) . . . . ?
C344 C352 C351 C350 176(3) . . . . ?
C345 C349 C348 N317 8(9) . . . . ?
C337 N313 C341 C340 -6(5) . . . . ?
C354 N318 C350 C351 -7(5) . . . . ?
C326 N308 C324 N309 1(4) . . . . ?
C326 N308 C324 C321 -174(3) . . . . ?
C326 C334 C333 C332 -177(3) . . . . ?
C326 C334 C335 C336 176(4) . . . . ?
C341 N313 C337 C338 1(4) . . . . ?
C350 N318 C354 C353 8(7) . . . . ?
C333 C332 N312 Zn34 171(3) . . . . ?
C333 C332 N312 C336 -3(6) . . . . ?
C333 C332 N312 Zn44 171(3) . . . . ?
C333 C334 C326 N310 172(3) . . . . ?
C333 C334 C326 N308 -13(5) . . . . ?
C333 C334 C335 C336 5(7) . . . . ?
C356 C357 C358 C359 -2(7) . . . . ?
C347 N317 C348 C349 -4(8) . . . . ?
C353 C352 C351 C350 -2(6) . . . . ?
C351 C352 C353 C354 3(6) . . . . ?
C372 N324 C368 C369 1(6) . . . . ?
C6B C5B C4B C14B 177(3) . . . . ?
C6B C5B C4B C3B -1(3) . . . . ?
C6B C1B C7B O1B 146(4) . . . . ?
C6B C1B C7B C8B -36(5) . . . . ?
C368 N324 C372 C371 0(7) . . . . ?
C368 C369 C370 C362 -179(4) . . . . ?
C368 C369 C370 C371 0(6) . . . . ?
C323 N307 C319 C320 -3(5) . . . . ?
C323 C322 C321 C324 -177(3) . . . . ?
C323 C322 C321 C320 -3(5) . . . . ?
C355 N319 C359 C358 2(7) . . . . ?
C355 C356 C357 C360 -176(3) . . . . ?
C355 C356 C357 C358 5(6) . . . . ?
C330 N311 C329 C328 9(5) . . . . ?
C365 N323 C366 C367 4(5) . . . . ?
C342 C339 C340 C341 173(3) . . . . ?
C342 C339 C338 C337 -177(3) . . . . ?
C342 N314 C344 N316 1(4) . . . . ?
C342 N314 C344 C352 -177(3) . . . . ?
C342 N315 C343 N316 2(4) . . . . ?
C342 N315 C343 C345 -174(3) . . . . ?
C357 C356 C355 N319 -4(6) . . . . ?
C317 C316 C315 C314 -10(4) . . . . ?
C329 N311 C330 Zn42 -175(4) . . . 1_545 ?
C329 N311 C330 C331 -6(7) . . . . ?
C5B C6B C1B C2B -2(3) . . . . ?
C5B C6B C1B C7B 180(3) . . . . ?
C5B C4B C3B C2B 0(3) . . . . ?
C364 C363 C367 C366 -1(5) . . . . ?
C364 C363 C361 N322 174(3) . . . . ?
C364 C363 C361 N321 -6(4) . . . . ?
C331 C327 C328 C329 8(5) . . . . ?
C328 C327 C331 C330 -5(6) . . . . ?
C371 C370 C362 N320 180(3) . . . . ?
C371 C370 C362 N322 1(5) . . . . ?
O1A C7A C1A C6A 127(5) . . . . ?
O1A C7A C1A C2A -51(6) . . . . ?
C14B C4B C3B C2B -177(3) . . . . ?
C8A C9A C10A C11A 0(2) . . . . ?
C8A C13A C12A C11A 0(3) . . . . ?
C8A C7A C1A C6A -52(5) . . . . ?
C8A C7A C1A C2A 130(4) . . . . ?
C14A C4A C3A C2A 178(4) . . . . ?
C14A C4A C5A C6A -178(4) . . . . ?
C12B C11B C10B C9B 1(7) . . . . ?
C9A C8A C13A C12A 1(3) . . . . ?
C9A C8A C7A O1A 174(4) . . . . ?
C9A C8A C7A C1A -7(5) . . . . ?
C13A C8A C9A C10A -1(3) . . . . ?
C13A C8A C7A O1A 0(5) . . . . ?
C13A C8A C7A C1A 179(3) . . . . ?
C12A C11A C10A C9A 1(3) . . . . ?
C7A C8A C9A C10A -175(3) . . . . ?
C7A C8A C13A C12A 175(3) . . . . ?
C346 C345 C349 C348 -5(6) . . . . ?
C9B C8B C13B C12B -7(6) . . . . ?
C9B C8B C7B O1B 153(5) . . . . ?
C9B C8B C7B C1B -24(6) . . . . ?
C359 N319 C355 C356 0(6) . . . . ?
C349 C345 C346 C347 1(5) . . . . ?
C8B C9B C10B C11B -2(6) . . . . ?
C335 C334 C326 N310 1(5) . . . . ?
C335 C334 C326 N308 176(3) . . . . ?
C335 C334 C333 C332 -5(6) . . . . ?
C13B C12B C11B C10B -3(7) . . . . ?
C13B C8B C7B O1B -31(6) . . . . ?
C13B C8B C7B C1B 151(4) . . . . ?
C3A C2A C1A C6A -5(6) . . . . ?
C3A C2A C1A C7A 173(4) . . . . ?
C3A C4A C5A C6A -2(6) . . . . ?
C11B C12B C13B C8B 5(6) . . . . ?
C2B C1B C7B O1B -32(6) . . . . ?
C2B C1B C7B C8B 145(4) . . . . ?
C5A C6A C1A C7A -173(3) . . . . ?
C5A C6A C1A C2A 5(5) . . . . ?
C5A C4A C3A C2A 2(6) . . . . ?
C1A C6A C5A C4A -2(5) . . . . ?
C1A C2A C3A C4A 1(6) . . . . ?
C3B C2B C1B C6B 2(3) . . . . ?
C3B C2B C1B C7B -180(3) . . . . ?
C10B C9B C8B C13B 5(6) . . . . ?
C10B C9B C8B C7B -180(4) . . . . ?
C348 N317 C347 C346 -1(6) . . . . ?
C1B C6B C5B C4B 1(3) . . . . ?
C1B C2B C3B C4B -0.9(19) . . . . ?
C7B C8B C13B C12B 178(4) . . . . ?
C10A C11A C12A C13A -1(4) . . . . ?
Zn36 N317 C347 C346 176(2) 1_445 . . . ?
Zn36 N317 C348 C349 178(5) 1_445 . . . ?
Zn36 N324 C372 C371 177(3) . . . . ?
Zn36 N324 C368 C369 -176(3) . . . . ?
Zn35 N318 C354 C353 -170(4) . . . . ?
Zn35 N318 C350 C351 172(3) . . . . ?
Zn35 N319 C355 C356 -179(3) . . . . ?
Zn35 N319 C359 C358 -178(4) . . . . ?
Zn43 N306 C318 C317 176(2) . . . . ?
Zn43 N306 C314 C315 -175(2) . . . . ?
Zn43 N307 C319 C320 179(3) . . . . ?
Zn43 N307 C323 C322 -179(3) . . . . ?
Zn44 N313 C337 C338 -167(2) . . . . ?
Zn44 N313 C341 C340 163(3) . . . . ?
Zn32 N305 C312 C313 177(3) . . . . ?
Zn32 N305 C311 C310 -174(3) . . . . ?
Zn32 N311 C330 C331 175(4) 1_545 . . . ?
Zn32 N311 C329 C328 -173(3) 1_545 . . . ?
Zn41 N301 C305 C304 -173(6) . . . . ?
Zn41 N301 C301 C302 178(4) . . . . ?
Zn41 N323 C366 C367 162(4) 1_544 . . . ?
Zn41 N323 C365 C364 -153(5) 1_544 . . . ?
Zn51 N301 C305 C304 170(3) . . . . ?
Zn51 N301 C301 C302 -164(4) . . . . ?
Zn51 N323 C366 C367 -152(4) 1_544 . . . ?
Zn51 N323 C365 C364 162(4) 1_544 . . . ?

loop_
_exptl_oxdiff_crystal_face_indexfrac_h
_exptl_oxdiff_crystal_face_indexfrac_k
_exptl_oxdiff_crystal_face_indexfrac_l
_exptl_oxdiff_crystal_face_x
_exptl_oxdiff_crystal_face_y
_exptl_oxdiff_crystal_face_z
0.0004 0.9999 0.0001 0.0002 0.0828 0.0312
-1.0000 1.9996 0.9990 0.0113 0.0994 0.1559
1.0017 1.0001 -1.9985 -0.0584 0.1447 -0.0803
-1.0008 -0.0003 0.9988 0.0109 -0.0663 0.0936
0.0005 -0.0001 -0.9998 -0.0477 -0.0044 -0.0179
-0.0005 0.0001 0.9998 0.0477 0.0044 0.0179
0.0006 -1.0001 -1.9997 -0.0956 -0.0917 -0.0670
-0.0006 1.0001 1.9997 0.0956 0.0917 0.0670
-2.0002 0.9992 -0.0019 -0.0734 -0.0585 0.1825
-1.0004 0.9996 0.9989 0.0111 0.0166 0.1247
2.0005 1.0007 1.0018 0.1216 0.2286 -0.1023
1.0004 -0.9996 -0.9989 -0.0111 -0.0166 -0.1247
0.0009 0.9999 -0.9997 -0.0475 0.0784 0.0133
-0.0014 -0.9998 1.9995 0.0952 -0.0740 0.0047
0.0014 0.9998 -1.9995 -0.0952 0.0740 -0.0047
